data_7135396
loop_
_publ_author_name
'Colliard, Ian'
'Deblonde, Gauthier J.-P.'

_publ_section_title
;
 Actinide complexes with Wells-Dawson polyoxometalates (part 2):
 californium.
;
_journal_issue 13
_journal_name_full 'Chemical communications (Cambridge, England)'
_journal_page_first 4023
_journal_page_last 4027
_journal_paper_doi 10.1039/d5cc07083j
_journal_volume 62
_journal_year 2026
_chemical_formula_moiety 'O122 P4 Pr W34, 17(K), 3(O)'
_chemical_formula_sum 'K17 O125 P4 Pr W34'
_chemical_formula_weight 9180.39
_space_group_crystal_system triclinic
_space_group_IT_number 2
_space_group_name_Hall '-P 1'
_space_group_name_H-M_alt 'P -1'
_audit_creation_date 2025-12-10
_audit_creation_method
;
Olex2 1.5
(compiled 2025.07.13 svn.rb7424aed for OlexSys, GUI svn.r7314)
;
_audit_update_record
;
2025-12-10 deposited with the CCDC.	2026-01-14 downloaded from the CCDC.
;
_cell_angle_alpha 95.4460(10)
_cell_angle_beta 102.7470(10)
_cell_angle_gamma 99.3290(10)
_cell_formula_units_Z 2
_cell_length_a 14.6606(2)
_cell_length_b 22.5777(3)
_cell_length_c 24.8922(4)
_cell_measurement_reflns_used 43862
_cell_measurement_temperature 293(2)
_cell_measurement_theta_max 34.7060
_cell_measurement_theta_min 3.6920
_cell_volume 7856.6(2)
_computing_cell_refinement 'CrysAlisPro 1.171.41.123a (Rigaku OD, 2022)'
_computing_data_collection 'CrysAlisPro 1.171.41.123a (Rigaku OD, 2022)'
_computing_data_reduction 'CrysAlisPro 1.171.41.123a (Rigaku OD, 2022)'
_computing_molecular_graphics 'Olex2 1.5 (Dolomanov et al., 2009)'
_computing_publication_material 'Olex2 1.5 (Dolomanov et al., 2009)'
_computing_structure_refinement 'SHELXL 2019/3 (Sheldrick, 2015)'
_computing_structure_solution 'SHELXT 2018/2 (Sheldrick, 2018)'
_diffrn_ambient_temperature 293(2)
_diffrn_detector 'Hybrid Pixel Array Detector'
_diffrn_detector_area_resol_mean 5.8140
_diffrn_detector_type 'Pilatus 300K'
_diffrn_measured_fraction_theta_full 0.993
_diffrn_measured_fraction_theta_max 0.856
_diffrn_measurement_details
;
List of Runs (angles in degrees, time in seconds):

  # Type    Start    End  Width  t~exp~   \w     \q     \k     \f   Frames
#--------------------------------------------------------------------------
  1  \w    -10.00  20.00   0.50    0.98    --   12.09 -19.00  30.00   60
  2  \w     49.00  84.00   0.50    0.98    --   12.09  57.00-150.00   70
  3  \w     -5.00  39.00   0.50    0.98    --   12.09  57.00-150.00   88
  4  \w    -38.00  11.00   0.50    0.98    --   12.09 -19.00-180.00   98
  5  \w    -11.00  47.00   0.50    0.98    --   12.09 -99.00 -60.00  116
  6  \w    -11.00  46.00   0.50    0.98    --   12.09 -99.00 -30.00  114
  7  \w    -10.00  48.00   0.50    0.98    --   12.09 -99.00  30.00  116
  8  \w     -1.00  25.00   0.50    0.98    --   12.09 -99.00-180.00   52
  9  \w     30.00  65.00   0.50    0.98    --   12.09-130.00-122.00   70
 10  \w     24.00  71.00   0.50    0.98    --   12.09-139.00  63.00   94
 11  \w    -11.00  49.00   0.50    0.98    --   12.09 -99.00  90.00  120
 12  \w    -80.00  12.00   0.50    0.98    --  -13.65 -77.00  30.00  184
 13  \w    -86.00   0.00   0.50    0.98    --  -13.65 -57.00 150.00  172
;
_diffrn_measurement_device 'four-circle diffractometer'
_diffrn_measurement_device_type 'ROD, Synergy Custom DW system, Pilatus 300K'
_diffrn_measurement_method '\w scans'
_diffrn_orient_matrix_type 'CrysAlisPro convention (1999,Acta A55,543-557)'
_diffrn_orient_matrix_UB_11 0.0484667000
_diffrn_orient_matrix_UB_12 -0.0015436000
_diffrn_orient_matrix_UB_13 0.0016673000
_diffrn_orient_matrix_UB_21 -0.0097144000
_diffrn_orient_matrix_UB_22 -0.0053710000
_diffrn_orient_matrix_UB_23 -0.0294286000
_diffrn_orient_matrix_UB_31 0.0103846000
_diffrn_orient_matrix_UB_32 0.0316449000
_diffrn_orient_matrix_UB_33 -0.0008481000
_diffrn_radiation_monochromator mirror
_diffrn_radiation_probe x-ray
_diffrn_radiation_type 'Mo K\a'
_diffrn_radiation_wavelength 0.71073
_diffrn_reflns_av_R_equivalents 0.0972
_diffrn_reflns_av_unetI/netI 0.0902
_diffrn_reflns_Laue_measured_fraction_full 0.993
_diffrn_reflns_Laue_measured_fraction_max 0.856
_diffrn_reflns_limit_h_max 23
_diffrn_reflns_limit_h_min -23
_diffrn_reflns_limit_k_max 32
_diffrn_reflns_limit_k_min -36
_diffrn_reflns_limit_l_max 39
_diffrn_reflns_limit_l_min -38
_diffrn_reflns_number 191864
_diffrn_reflns_point_group_measured_fraction_full 0.993
_diffrn_reflns_point_group_measured_fraction_max 0.856
_diffrn_reflns_theta_full 25.242
_diffrn_reflns_theta_max 34.917
_diffrn_reflns_theta_min 3.359
_diffrn_source 'Rotating-anode X-ray tube'
_diffrn_source_type 'Rigaku (Mo) X-ray Source'
_exptl_absorpt_coefficient_mu 25.656
_exptl_absorpt_correction_T_max 1.00000
_exptl_absorpt_correction_T_min 0.10824
_exptl_absorpt_correction_type multi-scan
_exptl_absorpt_process_details
;
CrysAlisPro 1.171.41.123a (Rigaku Oxford Diffraction, 2022)
Empirical absorption correction using spherical harmonics,
implemented in SCALE3 ABSPACK scaling algorithm.
;
_exptl_crystal_colour 'clear colourless'
_exptl_crystal_colour_lustre clear
_exptl_crystal_colour_primary colourless
_exptl_crystal_density_diffrn 3.881
_exptl_crystal_description plate
_exptl_crystal_F_000 7916
_exptl_crystal_size_max 0.53
_exptl_crystal_size_mid 0.16
_exptl_crystal_size_min 0.12
_refine_diff_density_max 6.241
_refine_diff_density_min -5.229
_refine_diff_density_rms 0.782
_refine_ls_extinction_method none
_refine_ls_goodness_of_fit_ref 1.036
_refine_ls_hydrogen_treatment undef
_refine_ls_matrix_type full
_refine_ls_number_parameters 1646
_refine_ls_number_reflns 58903
_refine_ls_number_restraints 0
_refine_ls_restrained_S_all 1.036
_refine_ls_R_factor_all 0.0915
_refine_ls_R_factor_gt 0.0695
_refine_ls_shift/su_max 0.002
_refine_ls_shift/su_mean 0.000
_refine_ls_structure_factor_coef Fsqd
_refine_ls_weighting_details 'w=1/[\s^2^(Fo^2^)+(0.1347P)^2^] where P=(Fo^2^+2Fc^2^)/3'
_refine_ls_weighting_scheme calc
_refine_ls_wR_factor_gt 0.2021
_refine_ls_wR_factor_ref 0.2160
_reflns_Friedel_coverage 0.000
_reflns_number_gt 42275
_reflns_number_total 58903
_reflns_threshold_expression 'I > 2\s(I)'
_cod_data_source_file d5cc07083j2.cif
_cod_data_source_block prwd-k_ap
_cod_database_code 7135396
_shelx_shelxl_version_number 2019/3
_chemical_oxdiff_formula 'Nd P4 O130 W34 K17'
_shelx_space_group_comment
;
The symmetry employed for this shelxl refinement is uniquely defined
by the following loop, which should always be used as a source of
symmetry information in preference to the above space-group names.
They are only intended as comments.
;
_cell_oxdiff_angle_alpha 95.4456(12)
_cell_oxdiff_angle_beta 102.7472(13)
_cell_oxdiff_angle_gamma 99.3288(13)
_cell_oxdiff_length_a 14.6606(2)
_cell_oxdiff_length_b 22.5777(3)
_cell_oxdiff_length_c 24.8922(4)
_cell_oxdiff_measurement_reflns_used 43862
_cell_oxdiff_volume 7856.6(2)
_shelx_estimated_absorpt_t_max 0.149
_shelx_estimated_absorpt_t_min 0.026
_olex2_refinement_description
;
1. Others
 Fixed Sof: K12(0.75) K13(0.75) K15(0.75) K16(0.5) K17(0.25) K18(0.5)
 K19(0.75) K20(0.5) K21(0.25)
;
_olex2_submission_special_instructions 'No special instructions were received'
_oxdiff_exptl_absorpt_empirical_details
;
Empirical correction (ABSPACK) includes:
- Absorption correction using spherical harmonics
- Frame scaling
;
_oxdiff_exptl_absorpt_empirical_full_max 4.783
_oxdiff_exptl_absorpt_empirical_full_min 0.410

loop_
_space_group_symop_operation_xyz
'x, y, z'
'-x, -y, -z'

loop_
_atom_site_label
_atom_site_type_symbol
_atom_site_fract_x
_atom_site_fract_y
_atom_site_fract_z
_atom_site_U_iso_or_equiv
_atom_site_adp_type
_atom_site_occupancy
_atom_site_site_symmetry_order
_atom_site_calc_flag
_atom_site_refinement_flags_posn
_atom_site_refinement_flags_adp
_atom_site_refinement_flags_occupancy
_atom_site_disorder_assembly
_atom_site_disorder_group
W1 W 0.36156(3) 0.29889(2) 0.69723(2) 0.01724(9) Uani 1 1 d . . . . .
W2 W 0.76127(3) 0.24010(2) 0.88383(2) 0.01786(9) Uani 1 1 d . . . . .
W3 W 0.66836(3) 0.27132(2) 0.47933(2) 0.01886(10) Uani 1 1 d . . . . .
W4 W 0.61884(4) 0.20730(2) 0.99072(2) 0.01800(9) Uani 1 1 d . . . . .
W5 W 0.70104(4) 0.37580(2) 0.73396(2) 0.01875(10) Uani 1 1 d . . . . .
W6 W 0.50061(4) 0.40905(2) 0.79617(2) 0.01807(9) Uani 1 1 d . . . . .
W7 W 0.39171(4) 0.35470(2) 0.50431(2) 0.01795(9) Uani 1 1 d . . . . .
W8 W 0.41201(3) 0.14790(2) 0.69347(2) 0.01742(9) Uani 1 1 d . . . . .
W9 W 0.59843(4) 0.11787(2) 0.78498(2) 0.01788(9) Uani 1 1 d . . . . .
W10 W 0.27492(4) 0.20351(2) 0.51142(2) 0.01839(9) Uani 1 1 d . . . . .
W11 W 0.26809(4) 0.11034(2) 0.80076(2) 0.01865(10) Uani 1 1 d . . . . .
W12 W 0.75006(3) 0.23653(2) 0.73053(2) 0.01804(9) Uani 1 1 d . . . . .
W13 W 0.18382(4) 0.17437(2) 0.92011(2) 0.01974(10) Uani 1 1 d . . . . .
W14 W 0.21448(3) 0.26548(2) 0.80522(2) 0.01825(9) Uani 1 1 d . . . . .
W15 W 0.57097(4) 0.34758(2) 0.99484(2) 0.01900(10) Uani 1 1 d . . . . .
W16 W 0.45724(4) 0.08224(2) 0.89158(2) 0.01882(10) Uani 1 1 d . . . . .
W17 W 0.35534(4) 0.37668(2) 0.90049(2) 0.01949(10) Uani 1 1 d . . . . .
W18 W 0.32925(4) 0.28825(2) 1.01563(2) 0.02000(10) Uani 1 1 d . . . . .
W19 W 0.71486(4) 0.38058(2) 0.88807(2) 0.01878(10) Uani 1 1 d . . . . .
W20 W 0.18199(4) 0.37648(2) 0.39004(2) 0.01983(10) Uani 1 1 d . . . . .
W21 W 0.55890(4) 0.13200(2) 0.48627(2) 0.02038(10) Uani 1 1 d . . . . .
W22 W 0.37796(4) 0.14688(2) 1.01197(2) 0.01948(10) Uani 1 1 d . . . . .
W23 W 0.05926(4) 0.22126(2) 0.39736(2) 0.02036(10) Uani 1 1 d . . . . .
W24 W 0.56327(4) 0.25081(2) 0.32397(2) 0.02005(10) Uani 1 1 d . . . . .
W25 W 0.52565(4) 0.37911(2) 0.41159(2) 0.01896(10) Uani 1 1 d . . . . .
W26 W 0.31785(4) 0.39899(2) 0.29956(2) 0.02060(10) Uani 1 1 d . . . . .
W27 W -0.01918(4) 0.29784(3) 0.27313(2) 0.02194(10) Uani 1 1 d . . . . .
W28 W 0.29729(4) 0.08619(2) 0.42493(2) 0.02153(10) Uani 1 1 d . . . . .
W29 W 0.45410(4) 0.11060(2) 0.33123(2) 0.02155(10) Uani 1 1 d . . . . .
W30 W 0.08629(4) 0.10352(2) 0.31377(3) 0.02243(11) Uani 1 1 d . . . . .
W31 W 0.35433(4) 0.26839(3) 0.21140(2) 0.02123(10) Uani 1 1 d . . . . .
W32 W 0.24428(4) 0.12813(2) 0.21776(2) 0.02229(11) Uani 1 1 d . . . . .
W33 W 0.00936(4) 0.17745(3) 0.18890(2) 0.02339(11) Uani 1 1 d . . . . .
W34 W 0.12105(4) 0.31887(3) 0.18103(2) 0.02356(11) Uani 1 1 d . . . . .
Pr1 Pr 0.54949(5) 0.25769(3) 0.60519(3) 0.01713(12) Uani 1 1 d . . . . .
P1 P 0.5649(2) 0.26719(13) 0.78825(14) 0.0147(5) Uani 1 1 d . . . . .
P2 P 0.4090(2) 0.23004(14) 0.90139(14) 0.0157(5) Uani 1 1 d . . . . .
P3 P 0.4255(2) 0.23039(14) 0.42124(14) 0.0160(6) Uani 1 1 d . . . . .
P4 P 0.1983(2) 0.25012(14) 0.30016(14) 0.0171(6) Uani 1 1 d . . . . .
K1 K 0.4992(4) 0.4384(2) 0.64848(19) 0.0520(11) Uani 1 1 d . . . . .
K2 K 0.9673(3) 0.2039(3) 0.8294(2) 0.0626(15) Uani 1 1 d . . . . .
K3 K -0.1744(3) 0.2830(3) 0.3733(2) 0.0542(12) Uani 1 1 d . . . . .
K4 K 0.5209(4) 0.5922(2) 0.8726(3) 0.0672(15) Uani 1 1 d . . . . .
K5 K 0.6051(5) -0.0323(2) 0.8451(3) 0.084(2) Uani 1 1 d . . . . .
K6 K -0.0241(4) 0.1947(4) 0.6608(3) 0.090(2) Uani 1 1 d . . . . .
K7 K 0.2245(5) 0.4658(3) 0.5464(4) 0.089(2) Uani 1 1 d . . . . .
K8 K 0.3922(5) -0.1105(3) 0.8942(3) 0.0697(15) Uani 1 1 d . . . . .
K9 K 0.2812(4) 0.6313(3) 0.7688(3) 0.083(2) Uani 1 1 d . . . . .
K10 K 0.6404(6) 0.0853(3) 0.6287(3) 0.096(2) Uani 1 1 d . . . . .
O1 O 0.6372(6) 0.2482(4) 0.3927(4) 0.0190(17) Uani 1 1 d . . . . .
O2 O 0.4140(7) 0.3975(4) 0.3621(5) 0.025(2) Uani 1 1 d . . . . .
O3 O 0.3448(7) 0.1166(4) 0.7531(4) 0.0221(19) Uani 1 1 d . . . . .
O4 O 0.7866(6) 0.2505(4) 0.8180(4) 0.0183(17) Uiso 1 1 d . . . . .
O5 O 0.1753(7) 0.2304(4) 0.8718(4) 0.0223(19) Uani 1 1 d . . . . .
O6 O 0.3946(6) 0.0958(4) 0.9504(4) 0.0197(18) Uani 1 1 d . . . . .
O7 O 0.6315(7) 0.2864(4) 1.0296(4) 0.0225(19) Uani 1 1 d . . . . .
O8 O 0.3574(7) 0.2187(4) 1.0524(4) 0.0235(19) Uani 1 1 d . . . . .
O9 O 0.3352(6) 0.0559(4) 0.8419(4) 0.0196(17) Uani 1 1 d . . . . .
O10 O 0.5632(7) 0.1378(4) 0.9362(4) 0.0232(19) Uani 1 1 d . . . . .
O11 O 0.3113(7) 0.3358(4) 0.9581(5) 0.024(2) Uani 1 1 d . . . . .
O12 O 0.5116(6) 0.2563(4) 0.9344(4) 0.0158(16) Uani 1 1 d . . . . .
O13 O 0.2071(7) 0.2406(4) 0.9828(5) 0.025(2) Uani 1 1 d . . . . .
O14 O 0.7968(6) 0.3252(4) 0.9123(4) 0.0218(18) Uani 1 1 d . . . . .
O15 O 0.2432(7) 0.1301(4) 0.9783(4) 0.0204(18) Uani 1 1 d . . . . .
O16 O 0.2370(7) 0.3444(4) 0.8500(4) 0.024(2) Uani 1 1 d . . . . .
O17 O 0.2897(7) 0.3781(4) 0.4409(4) 0.0235(19) Uani 1 1 d . . . . .
O18 O 0.3485(6) 0.2144(4) 0.7009(4) 0.0203(18) Uani 1 1 d . . . . .
O19 O 0.2819(6) 0.2943(4) 0.7564(4) 0.0202(18) Uani 1 1 d . . . . .
K11 K 0.7990(6) 0.5714(3) 0.9545(4) 0.102(3) Uani 1 1 d . . . . .
K12 K 0.1441(6) 0.0686(4) 0.5734(4) 0.074(2) Uani 0.75 1 d . . P . .
O20 O 0.2428(6) 0.4284(4) 0.3469(4) 0.0199(18) Uani 1 1 d . . . . .
O21 O 0.5057(6) 0.1824(4) 1.0197(4) 0.0195(17) Uani 1 1 d . . . . .
K13 K -0.0319(4) 0.3236(5) 0.5481(3) 0.079(3) Uani 0.75 1 d . . P . .
O22 O 0.4540(7) 0.2463(4) 0.2619(4) 0.026(2) Uani 1 1 d . . . . .
O23 O 0.2142(7) 0.1212(4) 0.8684(4) 0.0228(19) Uani 1 1 d . . . . .
O24 O 0.0427(7) 0.2409(5) 0.1470(4) 0.025(2) Uani 1 1 d . . . . .
O25 O 0.2431(6) 0.3142(4) 0.3322(4) 0.0193(17) Uani 1 1 d . . . . .
O26 O 0.4022(7) 0.3828(4) 0.7305(4) 0.0234(19) Uani 1 1 d . . . . .
K14 K 0.3486(5) -0.0198(3) 0.6485(6) 0.137(5) Uani 1 1 d . . . . .
O27 O 0.6719(6) 0.1868(5) 0.4801(5) 0.025(2) Uani 1 1 d . . . . .
O28 O 0.2073(7) 0.3772(4) 0.2389(4) 0.0240(19) Uani 1 1 d . . . . .
O29 O 0.6122(7) 0.3382(4) 0.4564(4) 0.0206(18) Uani 1 1 d . . . . .
O30 O 0.4600(7) 0.3170(4) 1.0254(4) 0.0184(17) Uani 1 1 d . . . . .
O31 O 0.1518(7) 0.1993(4) 0.4493(4) 0.0220(18) Uani 1 1 d . . . . .
O32 O 0.6964(6) 0.2338(4) 0.9457(4) 0.0214(18) Uani 1 1 d . . . . .
O33 O 0.7427(7) 0.3822(4) 0.8206(4) 0.0207(18) Uiso 1 1 d . . . . .
O34 O 0.6550(7) 0.3590(4) 0.9505(4) 0.0212(18) Uani 1 1 d . . . . .
O35 O 0.5429(7) 0.1642(4) 0.3047(4) 0.0239(19) Uani 1 1 d . . . . .
O36 O 0.3667(7) 0.3409(4) 0.2588(4) 0.0226(19) Uani 1 1 d . . . . .
O37 O 0.4795(7) 0.3796(4) 0.9441(4) 0.024(2) Uani 1 1 d . . . . .
O38 O 0.0741(7) 0.3565(4) 0.3231(5) 0.025(2) Uani 1 1 d . . . . .
O39 O -0.0141(7) 0.2466(4) 0.3268(4) 0.025(2) Uani 1 1 d . . . . .
O40 O 0.7949(7) 0.3233(4) 0.7366(5) 0.025(2) Uani 1 1 d . . . . .
O41 O 0.6787(7) 0.1667(4) 0.8520(4) 0.0232(19) Uani 1 1 d . . . . .
O42 O 0.4789(7) 0.4074(4) 0.4726(4) 0.023(2) Uani 1 1 d . . . . .
O43 O 0.1256(7) 0.1534(4) 0.1850(4) 0.025(2) Uani 1 1 d . . . . .
O44 O 0.1580(7) 0.2065(4) 0.3370(4) 0.0189(17) Uani 1 1 d . . . . .
O45 O 0.4987(6) 0.0927(4) 0.7220(4) 0.0193(17) Uani 1 1 d . . . . .
O46 O 0.5211(6) 0.1987(4) 0.7772(4) 0.0207(18) Uani 1 1 d . . . . .
O47 O 0.5938(7) 0.4032(4) 0.7525(4) 0.0210(18) Uani 1 1 d . . . . .
O48 O 0.0145(6) 0.1403(4) 0.3593(4) 0.0219(18) Uani 1 1 d . . . . .
O49 O 0.5356(6) 0.3259(4) 0.3494(4) 0.0225(19) Uani 1 1 d . . . . .
O50 O 0.4246(7) 0.0990(4) 0.4694(4) 0.0210(18) Uani 1 1 d . . . . .
O51 O 0.2934(7) 0.2874(4) 0.5010(5) 0.024(2) Uani 1 1 d . . . . .
O52 O 0.3064(7) 0.1840(5) 0.1789(5) 0.031(2) Uani 1 1 d . . . . .
O53 O 0.5145(7) 0.0898(4) 0.8310(4) 0.0229(19) Uani 1 1 d . . . . .
O54 O 0.6656(6) 0.2853(5) 0.5495(4) 0.0209(18) Uani 1 1 d . . . . .
O55 O 0.2309(7) 0.2849(5) 0.1786(5) 0.027(2) Uani 1 1 d . . . . .
O56 O 0.4107(7) 0.3917(4) 0.8402(5) 0.026(2) Uani 1 1 d . . . . .
O57 O 0.4926(7) 0.1838(5) 0.6578(5) 0.026(2) Uani 1 1 d . . . . .
O58 O 0.6975(7) 0.1779(4) 1.0389(5) 0.027(2) Uani 1 1 d . . . . .
O59 O 0.5960(7) 0.4064(4) 0.8586(5) 0.025(2) Uani 1 1 d . . . . .
O60 O 0.1778(6) 0.0947(4) 0.3758(4) 0.0214(18) Uani 1 1 d . . . . .
O61 O 0.5146(6) 0.2226(4) 0.4639(4) 0.0215(19) Uani 1 1 d . . . . .
O62 O 0.6272(6) 0.2820(4) 0.7470(4) 0.0151(15) Uani 1 1 d . . . . .
O63 O 0.1747(7) 0.1004(5) 0.2687(4) 0.0240(19) Uani 1 1 d . . . . .
O64 O 0.4021(6) 0.1703(4) 0.8654(4) 0.0186(17) Uani 1 1 d . . . . .
O65 O -0.0714(7) 0.2261(5) 0.2166(5) 0.030(2) Uani 1 1 d . . . . .
O66 O 0.4492(7) 0.3025(4) 0.6585(4) 0.0220(19) Uani 1 1 d . . . . .
O67 O 0.4834(7) 0.3278(5) 0.5480(4) 0.025(2) Uani 1 1 d . . . . .
O68 O 0.0169(7) 0.3366(5) 0.2106(5) 0.027(2) Uani 1 1 d . . . . .
O69 O 0.1706(7) 0.0598(5) 0.7624(5) 0.029(2) Uani 1 1 d . . . . .
O70 O 0.8554(7) 0.2127(4) 0.7274(4) 0.024(2) Uani 1 1 d . . . . .
O71 O 0.5315(6) 0.1159(4) 0.4002(4) 0.0213(18) Uani 1 1 d . . . . .
O72 O 0.2299(6) 0.1846(4) 0.7876(4) 0.0203(18) Uani 1 1 d . . . . .
O73 O 0.2520(7) 0.1180(4) 0.4853(4) 0.025(2) Uani 1 1 d . . . . .
O74 O 0.3659(6) 0.2759(4) 0.8681(4) 0.0189(17) Uani 1 1 d . . . . .
O75 O -0.1227(8) 0.3246(6) 0.2736(5) 0.035(3) Uani 1 1 d . . . . .
O76 O 0.0113(7) 0.1349(4) 0.2507(5) 0.028(2) Uani 1 1 d . . . . .
O77 O 0.2660(7) 0.2234(4) 0.2712(4) 0.0223(19) Uani 1 1 d . . . . .
O78 O 0.4195(7) 0.2983(4) 0.4280(4) 0.0184(17) Uani 1 1 d . . . . .
O79 O 0.6545(8) 0.0566(4) 0.7842(4) 0.026(2) Uani 1 1 d . . . . .
O80 O 0.6750(7) 0.1640(4) 0.7459(4) 0.0188(17) Uani 1 1 d . . . . .
O81 O 0.3357(9) 0.4478(5) 0.9203(5) 0.033(2) Uani 1 1 d . . . . .
O82 O 0.4850(6) 0.3046(4) 0.7788(4) 0.0165(16) Uani 1 1 d . . . . .
O83 O 0.3305(7) 0.0990(5) 0.6394(5) 0.030(2) Uani 1 1 d . . . . .
O84 O 0.7872(6) 0.2964(5) 0.4812(4) 0.024(2) Uani 1 1 d . . . . .
O85 O 0.3706(8) 0.4080(5) 0.5511(4) 0.029(2) Uani 1 1 d . . . . .
O86 O 0.3905(7) 0.2113(4) 0.5536(4) 0.0238(19) Uani 1 1 d . . . . .
O87 O 0.6046(7) 0.4429(5) 0.4098(5) 0.029(2) Uani 1 1 d . . . . .
O88 O 0.6436(7) 0.3526(4) 0.6623(4) 0.0218(18) Uani 1 1 d . . . . .
O89 O 0.2076(7) 0.2010(5) 0.5601(5) 0.029(2) Uani 1 1 d . . . . .
O90 O 0.3556(8) 0.1243(5) 0.2640(4) 0.029(2) Uani 1 1 d . . . . .
O91 O 0.6525(6) 0.2721(5) 0.2913(4) 0.027(2) Uani 1 1 d . . . . .
O92 O 0.8627(7) 0.2156(5) 0.9164(4) 0.026(2) Uani 1 1 d . . . . .
K15 K 0.7690(7) 0.4459(5) 0.6142(4) 0.083(3) Uani 0.75 1 d . . P . .
O93 O 0.5055(7) 0.4856(4) 0.7984(5) 0.027(2) Uani 1 1 d . . . . .
K16 K 1.0323(8) 0.2509(5) 1.0202(5) 0.062(3) Uani 0.5 1 d . . P . .
O94 O 0.6910(6) 0.2288(4) 0.6602(4) 0.0181(17) Uani 1 1 d . . . . .
O95 O 0.1214(7) 0.3038(4) 0.4089(4) 0.024(2) Uani 1 1 d . . . . .
O96 O 0.3369(7) 0.1917(4) 0.4330(4) 0.0180(17) Uani 1 1 d . . . . .
O97 O 0.2678(9) 0.0107(5) 0.4278(5) 0.036(3) Uani 1 1 d . . . . .
O98 O 0.4858(8) 0.0138(4) 0.9053(5) 0.030(2) Uani 1 1 d . . . . .
O99 O 0.2621(7) 0.3057(5) 0.6474(4) 0.026(2) Uani 1 1 d . . . . .
O100 O 0.3489(6) 0.2164(4) 0.9449(4) 0.0198(17) Uani 1 1 d . . . . .
O101 O 0.1126(7) 0.2578(4) 0.2535(4) 0.0218(18) Uani 1 1 d . . . . .
O102 O 0.4379(6) 0.2090(4) 0.3625(4) 0.0179(17) Uani 1 1 d . . . . .
O103 O 0.1351(9) 0.4291(5) 0.4241(5) 0.034(3) Uani 1 1 d . . . . .
O104 O 0.5668(7) 0.1633(5) 0.5553(4) 0.0229(19) Uani 1 1 d . . . . .
O105 O 0.0658(7) 0.1470(5) 0.9170(4) 0.028(2) Uani 1 1 d . . . . .
O106 O 0.3468(7) 0.0873(4) 0.3609(5) 0.028(2) Uani 1 1 d . . . . .
O107 O 0.6058(8) 0.0678(4) 0.4968(5) 0.033(2) Uani 1 1 d . . . . .
O108 O 0.2288(9) 0.0645(5) 0.1708(6) 0.039(3) Uani 1 1 d . . . . .
O109 O 0.6158(8) 0.4086(5) 1.0450(4) 0.031(2) Uani 1 1 d . . . . .
O110 O 0.3007(8) 0.3322(5) 1.0666(4) 0.027(2) Uani 1 1 d . . . . .
O111 O 0.3871(8) 0.1004(4) 1.0618(5) 0.027(2) Uani 1 1 d . . . . .
O112 O 0.7848(8) 0.4467(4) 0.9229(5) 0.030(2) Uani 1 1 d . . . . .
O113 O 0.3674(8) 0.4662(5) 0.2810(5) 0.032(2) Uani 1 1 d . . . . .
O114 O -0.0733(8) 0.1288(5) 0.1371(5) 0.035(3) Uani 1 1 d . . . . .
O115 O 0.6298(6) 0.2838(4) 0.8485(4) 0.0180(17) Uani 1 1 d . . . . .
O116 O -0.0297(8) 0.2254(5) 0.4317(5) 0.033(2) Uani 1 1 d . . . . .
O117 O 0.0986(7) 0.2614(5) 0.7682(5) 0.027(2) Uani 1 1 d . . . . .
O118 O 0.7761(8) 0.4429(5) 0.7316(5) 0.031(2) Uani 1 1 d . . . . .
O119 O 0.4717(8) 0.0433(5) 0.2992(5) 0.034(3) Uani 1 1 d . . . . .
O120 O 0.1087(8) 0.3599(5) 0.1256(5) 0.035(3) Uani 1 1 d . . . . .
O121 O 0.4143(8) 0.2955(5) 0.1646(4) 0.030(2) Uani 1 1 d . . . . .
K17 K 0.1477(10) 0.1649(7) 0.6591(7) 0.038(3) Uani 0.25 1 d . . P . .
O122 O 0.0242(9) 0.0313(5) 0.2992(6) 0.036(3) Uani 1 1 d . . . . .
O123 O 0.6028(11) 0.4804(6) 0.5695(6) 0.055(4) Uani 1 1 d . . . . .
K18 K 0.9207(11) 0.5363(5) 0.7405(8) 0.098(5) Uani 0.5 1 d . . P . .
K19 K 0.1620(9) 0.1881(8) 0.0769(5) 0.137(5) Uani 0.75 1 d . . P . .
K20 K 0.4572(14) 0.0378(7) 0.5834(7) 0.107(6) Uani 0.5 1 d . . P . .
K21 K 0.1552(10) 0.3417(8) 0.5452(7) 0.039(3) Uani 0.25 1 d . . P . .
O124 O 0.2739(16) -0.2077(10) 0.8156(10) 0.091(6) Uiso 1 1 d . . . . .
O125 O 0.7031(17) 0.5514(10) 0.8425(11) 0.101(7) Uiso 1 1 d . . . . .

loop_
_atom_site_aniso_label
_atom_site_aniso_U_11
_atom_site_aniso_U_22
_atom_site_aniso_U_33
_atom_site_aniso_U_23
_atom_site_aniso_U_13
_atom_site_aniso_U_12
W1 0.0168(2) 0.0190(2) 0.0177(2) 0.00436(17) 0.00544(17) 0.00541(16)
W2 0.0151(2) 0.0199(2) 0.0185(2) 0.00343(18) 0.00327(17) 0.00365(17)
W3 0.0134(2) 0.0255(2) 0.0175(2) 0.00337(18) 0.00374(17) 0.00294(17)
W4 0.0173(2) 0.0189(2) 0.0182(2) 0.00480(17) 0.00382(17) 0.00376(17)
W5 0.0185(2) 0.0183(2) 0.0203(2) 0.00498(18) 0.00714(18) 0.00134(17)
W6 0.0203(2) 0.0146(2) 0.0206(2) 0.00418(17) 0.00617(18) 0.00424(16)
W7 0.0179(2) 0.0187(2) 0.0176(2) 0.00319(17) 0.00420(17) 0.00394(17)
W8 0.0169(2) 0.0176(2) 0.0179(2) 0.00221(17) 0.00404(17) 0.00371(16)
W9 0.0173(2) 0.0155(2) 0.0212(2) 0.00249(17) 0.00411(17) 0.00488(16)
W10 0.0166(2) 0.0207(2) 0.0182(2) 0.00440(18) 0.00467(17) 0.00262(17)
W11 0.0162(2) 0.0176(2) 0.0215(2) 0.00250(18) 0.00511(18) 0.00084(16)
W12 0.0143(2) 0.0233(2) 0.0183(2) 0.00472(18) 0.00509(17) 0.00617(17)
W13 0.0162(2) 0.0240(2) 0.0207(2) 0.00640(19) 0.00726(18) 0.00298(17)
W14 0.0158(2) 0.0217(2) 0.0196(2) 0.00604(18) 0.00618(17) 0.00597(17)
W15 0.0215(2) 0.0171(2) 0.0180(2) 0.00155(17) 0.00525(18) 0.00209(17)
W16 0.0196(2) 0.0140(2) 0.0235(3) 0.00413(18) 0.00569(18) 0.00350(16)
W17 0.0235(2) 0.0168(2) 0.0210(2) 0.00474(18) 0.00786(19) 0.00727(18)
W18 0.0226(2) 0.0209(2) 0.0193(2) 0.00406(18) 0.00917(19) 0.00579(18)
W19 0.0189(2) 0.0168(2) 0.0195(2) 0.00240(18) 0.00431(18) 0.00056(17)
W20 0.0187(2) 0.0206(2) 0.0210(2) 0.00332(18) 0.00408(18) 0.00690(17)
W21 0.0202(2) 0.0198(2) 0.0215(2) 0.00284(18) 0.00256(18) 0.00806(18)
W22 0.0198(2) 0.0206(2) 0.0208(2) 0.00827(19) 0.00764(18) 0.00469(17)
W23 0.0146(2) 0.0253(2) 0.0225(3) 0.00668(19) 0.00539(18) 0.00410(18)
W24 0.0159(2) 0.0272(2) 0.0173(2) 0.00148(19) 0.00493(17) 0.00431(18)
W25 0.0175(2) 0.0183(2) 0.0209(2) 0.00334(18) 0.00553(18) 0.00088(17)
W26 0.0199(2) 0.0201(2) 0.0220(3) 0.00563(19) 0.00527(18) 0.00255(18)
W27 0.0152(2) 0.0289(3) 0.0227(3) 0.0064(2) 0.00330(18) 0.00687(18)
W28 0.0204(2) 0.0170(2) 0.0262(3) 0.00303(19) 0.00437(19) 0.00231(17)
W29 0.0199(2) 0.0216(2) 0.0220(3) -0.00231(19) 0.00285(19) 0.00668(18)
W30 0.0180(2) 0.0206(2) 0.0264(3) 0.0032(2) 0.00363(19) -0.00072(18)
W31 0.0173(2) 0.0301(3) 0.0162(2) 0.00311(19) 0.00387(17) 0.00429(19)
W32 0.0189(2) 0.0250(2) 0.0210(3) -0.0021(2) 0.00279(18) 0.00422(19)
W33 0.0162(2) 0.0278(3) 0.0230(3) 0.0019(2) 0.00053(18) 0.00148(19)
W34 0.0179(2) 0.0308(3) 0.0219(3) 0.0093(2) 0.00267(19) 0.00392(19)
Pr1 0.0151(3) 0.0205(3) 0.0171(3) 0.0043(2) 0.0047(2) 0.0049(2)
P1 0.0133(12) 0.0141(12) 0.0166(14) 0.0016(11) 0.0042(10) 0.0023(10)
P2 0.0160(13) 0.0156(13) 0.0167(14) 0.0034(11) 0.0052(11) 0.0042(10)
P3 0.0138(13) 0.0157(13) 0.0193(15) 0.0015(11) 0.0049(11) 0.0042(10)
P4 0.0139(13) 0.0188(14) 0.0194(15) 0.0036(12) 0.0047(11) 0.0040(11)
K1 0.059(3) 0.057(3) 0.030(2) 0.0077(18) 0.0048(18) -0.007(2)
K2 0.031(2) 0.122(5) 0.048(3) 0.037(3) 0.0140(18) 0.032(3)
K3 0.0304(18) 0.097(4) 0.042(2) 0.016(2) 0.0146(17) 0.022(2)
K4 0.074(4) 0.045(2) 0.070(4) -0.008(2) 0.000(3) 0.008(2)
K5 0.106(5) 0.049(3) 0.142(6) 0.042(3) 0.099(5) 0.037(3)
K6 0.038(2) 0.182(7) 0.059(4) 0.017(4) 0.022(2) 0.036(4)
K7 0.063(4) 0.063(3) 0.134(7) 0.006(4) 0.006(4) 0.022(3)
K8 0.082(4) 0.061(3) 0.069(4) 0.019(3) 0.029(3) 0.001(3)
K9 0.059(3) 0.108(5) 0.100(5) 0.047(4) 0.022(3) 0.046(3)
K10 0.117(6) 0.078(4) 0.077(5) 0.013(4) -0.021(4) 0.036(4)
O1 0.014(4) 0.026(4) 0.012(4) -0.008(3) -0.001(3) -0.001(3)
O2 0.028(5) 0.021(4) 0.031(6) 0.000(4) 0.017(4) 0.006(4)
O3 0.021(4) 0.026(4) 0.018(5) 0.004(4) 0.008(4) -0.003(4)
O5 0.025(5) 0.016(4) 0.029(5) 0.005(4) 0.014(4) 0.004(3)
O6 0.019(4) 0.016(4) 0.026(5) 0.005(3) 0.012(4) 0.001(3)
O7 0.026(5) 0.020(4) 0.016(4) 0.000(3) -0.001(4) -0.001(4)
O8 0.033(5) 0.020(4) 0.022(5) 0.009(4) 0.013(4) 0.007(4)
O9 0.020(4) 0.017(4) 0.018(4) 0.003(3) 0.000(3) -0.001(3)
O10 0.022(4) 0.025(4) 0.020(5) -0.001(4) 0.001(4) 0.006(4)
O11 0.021(4) 0.018(4) 0.034(6) 0.002(4) 0.007(4) 0.004(3)
O12 0.015(4) 0.015(4) 0.014(4) 0.001(3) -0.004(3) 0.003(3)
O13 0.020(4) 0.028(5) 0.033(6) 0.010(4) 0.015(4) 0.010(4)
O14 0.015(4) 0.024(4) 0.025(5) 0.004(4) 0.002(3) 0.002(3)
O15 0.021(4) 0.021(4) 0.022(5) 0.008(4) 0.009(4) 0.003(3)
O16 0.025(5) 0.026(5) 0.028(5) 0.018(4) 0.013(4) 0.014(4)
O17 0.034(5) 0.019(4) 0.013(4) -0.001(3) -0.002(4) 0.004(4)
O18 0.017(4) 0.021(4) 0.024(5) 0.004(4) 0.007(4) 0.007(3)
O19 0.016(4) 0.029(5) 0.012(4) 0.006(3) -0.003(3) 0.004(3)
K11 0.097(5) 0.057(3) 0.129(7) -0.009(4) -0.025(5) 0.032(3)
K12 0.067(5) 0.071(5) 0.072(5) 0.005(4) -0.007(4) 0.012(4)
O20 0.019(4) 0.028(5) 0.011(4) 0.003(3) -0.005(3) 0.011(3)
O21 0.019(4) 0.026(4) 0.015(4) 0.004(3) 0.006(3) 0.002(3)
K13 0.025(3) 0.151(8) 0.065(5) 0.046(5) 0.007(3) 0.021(4)
O22 0.024(5) 0.025(5) 0.024(5) -0.003(4) 0.004(4) -0.001(4)
O23 0.022(4) 0.020(4) 0.026(5) 0.005(4) 0.008(4) -0.002(3)
O24 0.022(5) 0.031(5) 0.023(5) 0.005(4) 0.010(4) 0.006(4)
O25 0.012(4) 0.023(4) 0.022(5) 0.000(3) 0.001(3) 0.005(3)
O26 0.031(5) 0.026(5) 0.014(4) 0.013(4) 0.001(4) 0.008(4)
K14 0.077(5) 0.064(4) 0.309(15) 0.085(6) 0.089(7) 0.035(3)
O27 0.011(4) 0.031(5) 0.033(6) 0.001(4) 0.000(4) 0.012(4)
O28 0.023(5) 0.026(5) 0.024(5) 0.008(4) 0.003(4) 0.009(4)
O29 0.023(4) 0.015(4) 0.021(5) 0.002(3) 0.001(4) 0.003(3)
O30 0.026(4) 0.020(4) 0.011(4) 0.009(3) 0.008(3) 0.003(3)
O31 0.018(4) 0.030(5) 0.017(4) 0.001(4) 0.005(3) -0.001(4)
O32 0.015(4) 0.025(4) 0.019(5) 0.002(4) -0.002(3) -0.001(3)
O34 0.020(4) 0.026(4) 0.022(5) 0.008(4) 0.012(4) 0.004(3)
O35 0.023(5) 0.023(4) 0.025(5) 0.001(4) 0.006(4) 0.004(4)
O36 0.025(5) 0.024(4) 0.016(4) -0.001(4) 0.004(4) 0.002(4)
O37 0.023(5) 0.023(4) 0.028(5) 0.010(4) 0.006(4) 0.004(4)
O38 0.024(5) 0.025(5) 0.029(5) 0.014(4) 0.006(4) 0.007(4)
O39 0.028(5) 0.025(5) 0.021(5) 0.003(4) 0.000(4) 0.006(4)
O40 0.016(4) 0.029(5) 0.034(6) 0.002(4) 0.013(4) 0.004(4)
O41 0.019(4) 0.023(4) 0.028(5) 0.003(4) 0.005(4) 0.006(3)
O42 0.027(5) 0.015(4) 0.031(6) 0.004(4) 0.015(4) 0.004(3)
O43 0.022(5) 0.026(5) 0.025(5) 0.004(4) 0.002(4) 0.006(4)
O44 0.021(4) 0.017(4) 0.017(4) 0.004(3) 0.001(3) 0.005(3)
O45 0.020(4) 0.021(4) 0.011(4) -0.002(3) -0.006(3) 0.002(3)
O46 0.014(4) 0.013(4) 0.033(5) 0.003(4) 0.001(4) 0.002(3)
O47 0.030(5) 0.020(4) 0.018(4) 0.007(3) 0.014(4) 0.005(4)
O48 0.016(4) 0.029(5) 0.019(5) 0.002(4) 0.004(3) 0.000(3)
O49 0.015(4) 0.027(5) 0.024(5) 0.003(4) 0.000(3) 0.006(3)
O50 0.028(5) 0.021(4) 0.017(4) 0.008(3) 0.009(4) 0.006(4)
O51 0.018(4) 0.016(4) 0.040(6) 0.009(4) 0.006(4) 0.004(3)
O52 0.022(5) 0.043(6) 0.024(5) 0.001(5) 0.002(4) 0.001(4)
O53 0.022(4) 0.021(4) 0.029(5) 0.002(4) 0.012(4) 0.006(3)
O54 0.016(4) 0.043(5) 0.007(4) 0.008(4) 0.006(3) 0.010(4)
O55 0.027(5) 0.031(5) 0.025(5) 0.010(4) 0.007(4) 0.008(4)
O56 0.029(5) 0.022(4) 0.032(6) 0.006(4) 0.013(4) 0.009(4)
O57 0.022(5) 0.029(5) 0.032(6) 0.008(4) 0.010(4) 0.010(4)
O58 0.021(5) 0.025(5) 0.041(6) 0.021(4) 0.010(4) 0.009(4)
O59 0.020(4) 0.017(4) 0.043(6) 0.004(4) 0.014(4) 0.009(3)
O60 0.011(4) 0.026(4) 0.024(5) 0.002(4) 0.000(3) 0.003(3)
O61 0.017(4) 0.011(4) 0.034(6) 0.005(4) 0.000(4) 0.002(3)
O62 0.013(4) 0.021(4) 0.013(4) 0.004(3) 0.005(3) 0.005(3)
O63 0.021(4) 0.030(5) 0.018(5) 0.000(4) 0.004(4) 0.001(4)
O64 0.019(4) 0.022(4) 0.017(4) 0.007(3) 0.007(3) 0.004(3)
O65 0.023(5) 0.036(6) 0.034(6) 0.002(5) 0.009(4) 0.009(4)
O66 0.028(5) 0.033(5) 0.013(4) 0.010(4) 0.014(4) 0.013(4)
O67 0.028(5) 0.028(5) 0.024(5) 0.011(4) 0.008(4) 0.007(4)
O68 0.025(5) 0.029(5) 0.037(6) 0.013(4) 0.018(4) 0.017(4)
O69 0.023(5) 0.027(5) 0.038(6) 0.011(4) 0.009(4) 0.005(4)
O70 0.019(4) 0.030(5) 0.025(5) -0.001(4) 0.006(4) 0.007(4)
O71 0.016(4) 0.027(5) 0.018(4) -0.002(4) -0.002(3) 0.006(3)
O72 0.016(4) 0.022(4) 0.020(5) 0.001(4) 0.000(3) 0.004(3)
O73 0.030(5) 0.023(4) 0.023(5) 0.003(4) 0.009(4) 0.003(4)
O74 0.018(4) 0.019(4) 0.018(4) 0.001(3) -0.001(3) 0.006(3)
O75 0.030(6) 0.051(7) 0.026(6) 0.021(5) 0.003(4) 0.008(5)
O76 0.018(4) 0.025(5) 0.035(6) 0.010(4) -0.005(4) 0.000(4)
O77 0.018(4) 0.022(4) 0.028(5) 0.003(4) 0.008(4) 0.004(3)
O78 0.026(4) 0.014(4) 0.017(4) 0.006(3) 0.012(4) 0.000(3)
O79 0.036(5) 0.018(4) 0.023(5) 0.003(4) 0.007(4) 0.007(4)
O80 0.024(4) 0.013(4) 0.023(5) 0.004(3) 0.009(4) 0.007(3)
O81 0.044(7) 0.022(5) 0.036(7) 0.001(4) 0.014(5) 0.008(4)
O82 0.022(4) 0.016(4) 0.017(4) 0.010(3) 0.007(3) 0.011(3)
O83 0.024(5) 0.030(5) 0.031(6) -0.010(4) 0.002(4) 0.005(4)
O84 0.011(4) 0.047(6) 0.009(4) 0.000(4) -0.003(3) 0.002(4)
O85 0.033(5) 0.033(5) 0.019(5) 0.001(4) 0.002(4) 0.008(4)
O86 0.026(5) 0.019(4) 0.022(5) 0.007(4) -0.003(4) 0.002(4)
O87 0.024(5) 0.029(5) 0.034(6) 0.005(4) 0.011(4) 0.000(4)
O88 0.023(4) 0.029(5) 0.016(4) 0.002(4) 0.008(3) 0.006(4)
O89 0.026(5) 0.043(6) 0.023(5) 0.014(5) 0.008(4) 0.007(4)
O90 0.035(6) 0.029(5) 0.018(5) 0.003(4) -0.003(4) -0.001(4)
O91 0.011(4) 0.046(6) 0.024(5) 0.002(4) 0.008(4) 0.000(4)
O92 0.019(4) 0.037(5) 0.021(5) 0.002(4) 0.001(4) 0.009(4)
K15 0.094(6) 0.112(7) 0.075(6) 0.052(5) 0.043(5) 0.055(5)
O93 0.019(4) 0.021(4) 0.046(7) 0.010(4) 0.009(4) 0.009(4)
K16 0.057(6) 0.080(7) 0.058(6) 0.029(5) 0.017(5) 0.027(5)
O94 0.021(4) 0.025(4) 0.010(4) 0.004(3) 0.004(3) 0.007(3)
O95 0.018(4) 0.028(5) 0.025(5) 0.011(4) 0.000(4) 0.001(4)
O96 0.025(4) 0.017(4) 0.016(4) 0.002(3) 0.009(3) 0.008(3)
O97 0.048(7) 0.019(5) 0.044(7) 0.012(5) 0.007(6) 0.015(5)
O98 0.040(6) 0.016(4) 0.033(6) 0.004(4) 0.007(5) 0.009(4)
O99 0.020(4) 0.039(6) 0.021(5) 0.009(4) 0.001(4) 0.013(4)
O100 0.016(4) 0.028(4) 0.017(4) 0.010(4) 0.003(3) 0.004(3)
O101 0.020(4) 0.031(5) 0.018(5) 0.012(4) 0.006(3) 0.009(4)
O102 0.016(4) 0.018(4) 0.018(4) 0.002(3) 0.004(3) -0.001(3)
O103 0.045(7) 0.022(5) 0.042(7) 0.003(5) 0.014(5) 0.020(5)
O104 0.022(4) 0.032(5) 0.018(5) 0.005(4) 0.004(4) 0.013(4)
O105 0.019(4) 0.047(6) 0.017(5) 0.010(4) 0.004(4) 0.001(4)
O106 0.026(5) 0.024(5) 0.030(6) -0.002(4) 0.001(4) 0.002(4)
O107 0.035(6) 0.019(4) 0.039(7) 0.000(4) -0.004(5) 0.013(4)
O108 0.038(6) 0.029(5) 0.045(8) -0.010(5) 0.002(5) 0.005(5)
O109 0.042(6) 0.034(6) 0.015(5) 0.007(4) 0.008(4) -0.001(5)
O110 0.037(6) 0.041(6) 0.015(5) 0.005(4) 0.018(4) 0.021(5)
O111 0.037(6) 0.022(4) 0.027(5) 0.009(4) 0.010(4) 0.009(4)
O112 0.032(5) 0.018(4) 0.037(6) 0.000(4) 0.007(5) 0.003(4)
O113 0.039(6) 0.028(5) 0.026(6) 0.010(4) 0.002(5) 0.003(4)
O114 0.028(5) 0.039(6) 0.026(6) -0.006(5) -0.004(4) -0.005(5)
O115 0.022(4) 0.011(3) 0.021(5) 0.001(3) 0.006(3) 0.002(3)
O116 0.027(5) 0.038(6) 0.041(7) 0.012(5) 0.016(5) 0.010(4)
O117 0.018(4) 0.035(5) 0.029(6) 0.010(4) 0.004(4) 0.005(4)
O118 0.025(5) 0.027(5) 0.046(7) 0.010(5) 0.018(5) 0.002(4)
O119 0.033(6) 0.023(5) 0.045(7) -0.007(5) 0.005(5) 0.013(4)
O120 0.036(6) 0.037(6) 0.027(6) 0.009(5) -0.003(5) 0.002(5)
O121 0.032(5) 0.044(6) 0.014(5) 0.005(4) 0.009(4) 0.004(5)
K17 0.029(6) 0.054(9) 0.033(7) 0.003(6) 0.013(6) 0.011(6)
O122 0.038(6) 0.026(5) 0.045(7) 0.011(5) 0.014(5) 0.002(4)
O123 0.061(9) 0.048(8) 0.039(8) 0.010(6) -0.010(7) -0.014(7)
K18 0.085(9) 0.048(6) 0.159(17) 0.035(8) 0.024(10) 0.003(6)
K19 0.114(9) 0.253(17) 0.076(8) 0.071(10) 0.046(7) 0.065(10)
K20 0.157(16) 0.087(10) 0.074(11) -0.013(8) 0.050(11) -0.001(10)
K21 0.027(6) 0.064(10) 0.034(8) 0.013(7) 0.010(5) 0.020(6)

loop_
_atom_type_symbol
_atom_type_description
_atom_type_scat_dispersion_real
_atom_type_scat_dispersion_imag
_atom_type_scat_source
K K 0.2009 0.2494 'International Tables Vol C Tables 4.2.6.8 and 6.1.1.4'
O O 0.0106 0.0060 'International Tables Vol C Tables 4.2.6.8 and 6.1.1.4'
P P 0.1023 0.0942 'International Tables Vol C Tables 4.2.6.8 and 6.1.1.4'
Pr Pr -0.2180 2.8214 'International Tables Vol C Tables 4.2.6.8 and 6.1.1.4'
W W -0.8490 6.8722 'International Tables Vol C Tables 4.2.6.8 and 6.1.1.4'

loop_
_geom_angle_atom_site_label_1
_geom_angle_atom_site_label_2
_geom_angle_atom_site_label_3
_geom_angle
_geom_angle_site_symmetry_1
_geom_angle_site_symmetry_3
_geom_angle_publ_flag
O18 W1 O19 82.1(4) . . ?
O18 W1 O26 152.2(4) . . ?
O18 W1 O82 82.7(4) . . ?
O19 W1 O82 80.0(3) . . ?
O26 W1 O19 83.4(4) . . ?
O26 W1 O82 71.5(3) . . ?
O66 W1 O18 95.7(4) . . ?
O66 W1 O19 168.2(4) . . ?
O66 W1 O26 93.7(4) . . ?
O66 W1 O82 88.2(4) . . ?
O99 W1 O18 104.5(5) . . ?
O99 W1 O19 90.2(4) . . ?
O99 W1 O26 99.1(5) . . ?
O99 W1 O66 101.6(5) . . ?
O99 W1 O82 167.0(4) . . ?
O4 W2 O14 94.0(4) . . ?
O4 W2 O32 163.0(4) . . ?
O4 W2 O41 90.1(4) . . ?
O4 W2 O115 82.9(4) . . ?
O14 W2 O32 85.0(4) . . ?
O14 W2 O115 73.5(3) . . ?
O32 W2 O115 80.6(4) . . ?
O41 W2 O14 156.8(4) . . ?
O41 W2 O32 84.4(4) . . ?
O41 W2 O115 84.3(4) . . ?
O92 W2 O4 100.5(5) . . ?
O92 W2 O14 99.8(5) . . ?
O92 W2 O32 96.4(4) . . ?
O92 W2 O41 102.0(5) . . ?
O92 W2 O115 172.8(4) . . ?
O1 W3 O61 80.3(4) . . ?
O27 W3 O1 83.8(4) . . ?
O27 W3 O61 73.6(3) . . ?
O29 W3 O1 80.0(4) . . ?
O29 W3 O27 154.2(4) . . ?
O29 W3 O61 83.9(4) . . ?
O54 W3 O1 166.6(4) . . ?
O54 W3 O27 95.0(5) . . ?
O54 W3 O29 96.1(4) . . ?
O54 W3 O61 86.5(4) . . ?
O84 W3 O1 90.8(4) . . ?
O84 W3 O27 97.9(5) . . ?
O84 W3 O29 102.3(5) . . ?
O84 W3 O54 102.6(4) . . ?
O84 W3 O61 168.2(4) . . ?
O7 W4 O10 157.7(4) . . ?
O7 W4 O12 73.5(4) . . ?
O7 W4 O21 87.9(4) . . ?
O10 W4 O12 84.8(4) . . ?
O10 W4 O21 83.5(4) . . ?
O21 W4 O12 81.1(4) . . ?
O32 W4 O7 93.5(4) . . ?
O32 W4 O10 88.8(4) . . ?
O32 W4 O12 82.7(4) . . ?
O32 W4 O21 162.6(4) . . ?
O58 W4 O7 99.7(5) . . ?
O58 W4 O10 101.6(5) . . ?
O58 W4 O12 172.8(4) . . ?
O58 W4 O21 96.4(4) . . ?
O58 W4 O32 100.4(4) . . ?
O33 W5 O62 79.6(3) . . ?
O40 W5 O33 83.3(4) . . ?
O40 W5 O62 73.5(3) . . ?
O47 W5 O33 80.6(4) . . ?
O47 W5 O40 154.9(4) . . ?
O47 W5 O62 84.7(3) . . ?
O88 W5 O33 164.3(4) . . ?
O88 W5 O40 95.7(4) . . ?
O88 W5 O47 94.7(4) . . ?
O88 W5 O62 85.1(4) . . ?
O118 W5 O33 93.8(5) . . ?
O118 W5 O40 97.3(5) . . ?
O118 W5 O47 102.9(4) . . ?
O118 W5 O62 169.1(5) . . ?
O118 W5 O88 101.8(5) . . ?
O26 W6 O47 89.2(4) . . ?
O26 W6 O56 90.0(5) . . ?
O26 W6 O82 73.5(4) . . ?
O47 W6 O82 79.6(3) . . ?
O56 W6 O47 164.0(4) . . ?
O56 W6 O82 84.9(4) . . ?
O59 W6 O26 160.3(4) . . ?
O59 W6 O47 87.5(4) . . ?
O59 W6 O56 87.8(5) . . ?
O59 W6 O82 86.8(4) . . ?
O93 W6 O26 98.7(5) . . ?
O93 W6 O47 96.8(4) . . ?
O93 W6 O56 99.0(5) . . ?
O93 W6 O59 100.9(5) . . ?
O93 W6 O82 171.4(5) . . ?
O17 W7 O78 80.6(4) . . ?
O42 W7 O17 82.3(4) . . ?
O42 W7 O78 71.9(3) . . ?
O51 W7 O17 83.0(4) . . ?
O51 W7 O42 153.8(5) . . ?
O51 W7 O78 84.4(4) . . ?
O67 W7 O17 169.8(4) . . ?
O67 W7 O42 93.9(5) . . ?
O67 W7 O51 96.8(4) . . ?
O67 W7 O78 89.1(4) . . ?
O85 W7 O17 90.4(4) . . ?
O85 W7 O42 98.6(5) . . ?
O85 W7 O51 103.1(5) . . ?
O85 W7 O67 99.6(5) . . ?
O85 W7 O78 167.6(4) . . ?
O3 W8 O46 78.5(4) . . ?
O18 W8 O3 84.1(4) . . ?
O18 W8 O45 154.0(4) . . ?
O18 W8 O46 84.4(4) . . ?
O45 W8 O3 81.8(4) . . ?
O45 W8 O46 71.6(3) . . ?
O57 W8 O3 165.2(5) . . ?
O57 W8 O18 95.6(4) . . ?
O57 W8 O45 92.7(4) . . ?
O57 W8 O46 86.7(4) . . ?
O83 W8 O3 93.0(5) . . ?
O83 W8 O18 101.9(5) . . ?
O83 W8 O45 100.5(4) . . ?
O83 W8 O46 169.0(5) . . ?
O83 W8 O57 101.5(5) . . ?
O41 W9 O46 84.7(4) . . ?
O45 W9 O41 160.3(4) . . ?
O45 W9 O46 75.7(4) . . ?
O45 W9 O53 89.9(4) . . ?
O45 W9 O80 92.9(4) . . ?
O53 W9 O41 86.3(4) . . ?
O53 W9 O46 86.3(4) . . ?
O79 W9 O41 99.5(5) . . ?
O79 W9 O45 100.2(5) . . ?
O79 W9 O46 174.7(4) . . ?
O79 W9 O53 97.1(4) . . ?
O79 W9 O80 95.8(4) . . ?
O80 W9 O41 86.5(4) . . ?
O80 W9 O46 81.2(4) . . ?
O80 W9 O53 166.1(4) . . ?
O31 W10 O96 80.3(3) . . ?
O51 W10 O31 82.0(4) . . ?
O51 W10 O73 153.1(5) . . ?
O51 W10 O96 83.6(4) . . ?
O73 W10 O31 81.9(4) . . ?
O73 W10 O96 72.4(4) . . ?
O86 W10 O31 168.6(4) . . ?
O86 W10 O51 92.7(4) . . ?
O86 W10 O73 99.0(4) . . ?
O86 W10 O96 89.1(4) . . ?
O89 W10 O31 89.6(4) . . ?
O89 W10 O51 102.8(5) . . ?
O89 W10 O73 98.5(5) . . ?
O89 W10 O86 101.5(5) . . ?
O89 W10 O96 167.2(4) . . ?
O3 W11 O9 93.8(4) . . ?
O3 W11 O23 163.3(4) . . ?
O3 W11 O64 84.1(4) . . ?
O3 W11 O72 92.9(4) . . ?
O9 W11 O23 83.6(4) . . ?
O9 W11 O64 72.7(3) . . ?
O23 W11 O64 79.4(3) . . ?
O69 W11 O3 102.1(5) . . ?
O69 W11 O9 99.7(4) . . ?
O69 W11 O23 94.6(5) . . ?
O69 W11 O64 170.7(4) . . ?
O69 W11 O72 101.1(4) . . ?
O72 W11 O9 156.3(4) . . ?
O72 W11 O23 83.5(4) . . ?
O72 W11 O64 85.4(4) . . ?
O4 W12 O62 79.9(3) . . ?
O40 W12 O4 85.0(4) . . ?
O40 W12 O62 73.7(3) . . ?
O70 W12 O4 92.6(4) . . ?
O70 W12 O40 98.6(4) . . ?
O70 W12 O62 169.5(4) . . ?
O70 W12 O80 101.6(4) . . ?
O70 W12 O94 102.3(5) . . ?
O80 W12 O4 79.6(4) . . ?
O80 W12 O40 155.1(4) . . ?
O80 W12 O62 84.3(3) . . ?
O94 W12 O4 165.0(4) . . ?
O94 W12 O40 94.6(5) . . ?
O94 W12 O62 85.5(4) . . ?
O94 W12 O80 95.2(4) . . ?
O5 W13 O13 89.2(4) . . ?
O5 W13 O15 158.2(4) . . ?
O5 W13 O23 90.7(4) . . ?
O5 W13 O100 85.1(4) . . ?
O13 W13 O100 71.9(4) . . ?
O15 W13 O13 83.5(4) . . ?
O15 W13 O100 73.2(3) . . ?
O23 W13 O13 157.2(4) . . ?
O23 W13 O15 88.2(4) . . ?
O23 W13 O100 85.3(4) . . ?
O105 W13 O5 102.0(5) . . ?
O105 W13 O13 98.0(5) . . ?
O105 W13 O15 99.4(4) . . ?
O105 W13 O23 104.3(5) . . ?
O105 W13 O100 167.9(4) . . ?
O5 W14 O74 79.3(4) . . ?
O16 W14 O5 86.0(4) . . ?
O16 W14 O74 73.8(4) . . ?
O19 W14 O5 164.2(4) . . ?
O19 W14 O16 93.4(4) . . ?
O19 W14 O72 93.2(4) . . ?
O19 W14 O74 85.3(4) . . ?
O72 W14 O5 81.7(4) . . ?
O72 W14 O16 156.5(4) . . ?
O72 W14 O74 84.3(3) . . ?
O117 W14 O5 94.2(5) . . ?
O117 W14 O16 100.4(5) . . ?
O117 W14 O19 101.5(4) . . ?
O117 W14 O72 100.4(5) . . ?
O117 W14 O74 171.4(4) . . ?
O7 W15 O12 73.3(3) . . ?
O7 W15 O30 86.7(4) . . ?
O30 W15 O12 81.3(3) . . ?
O34 W15 O7 92.7(4) . . ?
O34 W15 O12 83.0(4) . . ?
O34 W15 O30 163.8(4) . . ?
O34 W15 O37 90.6(4) . . ?
O37 W15 O7 157.3(4) . . ?
O37 W15 O12 84.9(4) . . ?
O37 W15 O30 84.0(4) . . ?
O109 W15 O7 100.7(5) . . ?
O109 W15 O12 173.1(4) . . ?
O109 W15 O30 95.3(5) . . ?
O109 W15 O34 100.7(5) . . ?
O109 W15 O37 100.7(5) . . ?
O6 W16 O64 82.3(4) . . ?
O9 W16 O6 88.5(4) . . ?
O9 W16 O64 73.3(3) . . ?
O10 W16 O6 86.7(4) . . ?
O10 W16 O9 157.2(4) . . ?
O10 W16 O53 88.3(4) . . ?
O10 W16 O64 84.0(4) . . ?
O53 W16 O6 164.9(4) . . ?
O53 W16 O9 90.7(4) . . ?
O53 W16 O64 83.0(4) . . ?
O98 W16 O6 98.2(5) . . ?
O98 W16 O9 100.2(5) . . ?
O98 W16 O10 102.5(5) . . ?
O98 W16 O53 96.8(5) . . ?
O98 W16 O64 173.5(4) . . ?
O11 W17 O74 81.3(4) . . ?
O16 W17 O11 89.8(4) . . ?
O16 W17 O37 158.9(4) . . ?
O16 W17 O56 89.9(4) . . ?
O16 W17 O74 74.7(4) . . ?
O37 W17 O11 85.9(4) . . ?
O37 W17 O74 84.2(4) . . ?
O56 W17 O11 161.1(4) . . ?
O56 W17 O37 87.7(5) . . ?
O56 W17 O74 80.4(4) . . ?
O81 W17 O11 98.1(5) . . ?
O81 W17 O16 99.6(5) . . ?
O81 W17 O37 101.5(5) . . ?
O81 W17 O56 100.6(5) . . ?
O81 W17 O74 174.2(5) . . ?
O8 W18 O100 74.7(4) . . ?
O11 W18 O8 157.8(4) . . ?
O11 W18 O13 88.8(4) . . ?
O11 W18 O30 86.4(4) . . ?
O11 W18 O100 83.2(4) . . ?
O13 W18 O8 86.5(4) . . ?
O13 W18 O100 73.3(4) . . ?
O30 W18 O8 89.8(4) . . ?
O30 W18 O13 157.8(4) . . ?
O30 W18 O100 84.6(4) . . ?
O110 W18 O8 101.6(5) . . ?
O110 W18 O11 100.5(5) . . ?
O110 W18 O13 99.0(5) . . ?
O110 W18 O30 103.2(5) . . ?
O110 W18 O100 171.5(4) . . ?
O14 W19 O34 85.1(4) . . ?
O14 W19 O59 157.0(4) . . ?
O14 W19 O115 73.9(4) . . ?
O33 W19 O14 95.0(4) . . ?
O33 W19 O34 163.6(4) . . ?
O33 W19 O59 89.5(4) . . ?
O33 W19 O115 83.3(4) . . ?
O34 W19 O115 81.0(4) . . ?
O59 W19 O34 84.3(4) . . ?
O59 W19 O115 84.4(4) . . ?
O112 W19 O14 99.6(5) . . ?
O112 W19 O33 100.3(5) . . ?
O112 W19 O34 95.9(5) . . ?
O112 W19 O59 101.8(5) . . ?
O112 W19 O115 172.9(5) . . ?
O17 W20 O20 93.8(4) . . ?
O17 W20 O25 85.6(4) . . ?
O17 W20 O38 164.4(4) . . ?
O17 W20 O95 92.8(4) . . ?
O20 W20 O25 73.9(4) . . ?
O20 W20 O38 85.4(4) . . ?
O38 W20 O25 79.3(4) . . ?
O95 W20 O20 157.9(4) . . ?
O95 W20 O25 85.6(4) . . ?
O95 W20 O38 82.7(4) . . ?
O103 W20 O17 99.8(5) . . ?
O103 W20 O20 98.3(5) . . ?
O103 W20 O25 170.9(5) . . ?
O103 W20 O38 95.7(5) . . ?
O103 W20 O95 101.3(5) . . ?
O27 W21 O61 72.0(4) . . ?
O27 W21 O71 84.2(4) . . ?
O50 W21 O27 155.2(4) . . ?
O50 W21 O61 86.1(4) . . ?
O50 W21 O71 80.4(4) . . ?
O71 W21 O61 79.9(4) . . ?
O104 W21 O27 93.8(5) . . ?
O104 W21 O50 95.6(4) . . ?
O104 W21 O61 84.2(4) . . ?
O104 W21 O71 163.8(4) . . ?
O107 W21 O27 99.7(5) . . ?
O107 W21 O50 100.9(5) . . ?
O107 W21 O61 170.5(5) . . ?
O107 W21 O71 94.9(5) . . ?
O107 W21 O104 101.2(5) . . ?
O6 W22 O8 157.9(4) . . ?
O6 W22 O15 88.2(4) . . ?
O6 W22 O100 83.8(4) . . ?
O8 W22 O15 87.1(4) . . ?
O8 W22 O100 74.1(4) . . ?
O15 W22 O100 72.7(3) . . ?
O21 W22 O6 84.9(4) . . ?
O21 W22 O8 90.5(4) . . ?
O21 W22 O15 155.6(4) . . ?
O21 W22 O100 83.3(4) . . ?
O111 W22 O6 101.2(5) . . ?
O111 W22 O8 100.9(5) . . ?
O111 W22 O15 102.5(5) . . ?
O111 W22 O21 101.7(5) . . ?
O111 W22 O100 173.1(4) . . ?
O31 W23 O39 163.2(4) . . ?
O31 W23 O44 84.8(4) . . ?
O31 W23 O48 93.4(4) . . ?
O31 W23 O95 93.5(4) . . ?
O39 W23 O44 78.7(4) . . ?
O48 W23 O39 85.1(4) . . ?
O48 W23 O44 73.6(3) . . ?
O95 W23 O39 82.0(4) . . ?
O95 W23 O44 85.3(4) . . ?
O95 W23 O48 157.1(4) . . ?
O116 W23 O31 102.8(5) . . ?
O116 W23 O39 94.0(5) . . ?
O116 W23 O44 169.6(5) . . ?
O116 W23 O48 98.6(5) . . ?
O116 W23 O95 101.1(5) . . ?
O1 W24 O22 162.6(4) . . ?
O1 W24 O35 92.4(4) . . ?
O1 W24 O49 90.5(4) . . ?
O1 W24 O102 83.6(4) . . ?
O22 W24 O102 79.1(4) . . ?
O35 W24 O22 84.7(4) . . ?
O35 W24 O102 73.3(4) . . ?
O49 W24 O22 85.7(4) . . ?
O49 W24 O35 157.0(4) . . ?
O49 W24 O102 84.4(4) . . ?
O91 W24 O1 98.4(5) . . ?
O91 W24 O22 99.0(5) . . ?
O91 W24 O35 99.5(5) . . ?
O91 W24 O49 102.6(5) . . ?
O91 W24 O102 172.7(4) . . ?
O2 W25 O78 84.9(4) . . ?
O29 W25 O2 163.2(4) . . ?
O29 W25 O49 86.4(4) . . ?
O29 W25 O78 79.6(4) . . ?
O42 W25 O2 88.3(4) . . ?
O42 W25 O29 93.1(4) . . ?
O42 W25 O49 158.7(4) . . ?
O42 W25 O78 72.9(3) . . ?
O49 W25 O2 86.3(4) . . ?
O49 W25 O78 86.1(4) . . ?
O87 W25 O2 98.1(5) . . ?
O87 W25 O29 98.2(5) . . ?
O87 W25 O42 98.9(5) . . ?
O87 W25 O49 102.3(5) . . ?
O87 W25 O78 171.2(4) . . ?
O2 W26 O20 89.6(4) . . ?
O2 W26 O25 81.8(4) . . ?
O2 W26 O28 163.5(4) . . ?
O2 W26 O36 89.4(4) . . ?
O20 W26 O25 73.1(4) . . ?
O28 W26 O20 90.5(4) . . ?
O28 W26 O25 82.5(4) . . ?
O36 W26 O20 157.5(4) . . ?
O36 W26 O25 84.5(4) . . ?
O36 W26 O28 84.2(4) . . ?
O113 W26 O2 97.6(5) . . ?
O113 W26 O20 100.2(5) . . ?
O113 W26 O25 173.3(5) . . ?
O113 W26 O28 98.6(5) . . ?
O113 W26 O36 102.2(5) . . ?
O38 W27 O65 157.6(4) . . ?
O38 W27 O68 89.2(5) . . ?
O38 W27 O101 84.8(4) . . ?
O39 W27 O38 89.7(4) . . ?
O39 W27 O65 88.2(5) . . ?
O39 W27 O68 157.1(4) . . ?
O39 W27 O101 84.7(4) . . ?
O65 W27 O68 84.2(5) . . ?
O65 W27 O101 72.8(4) . . ?
O68 W27 O101 72.5(3) . . ?
O75 W27 O38 103.0(5) . . ?
O75 W27 O39 103.0(5) . . ?
O75 W27 O65 99.2(5) . . ?
O75 W27 O68 99.5(4) . . ?
O75 W27 O101 168.9(5) . . ?
O50 W28 O60 165.0(4) . . ?
O50 W28 O96 80.1(4) . . ?
O60 W28 O96 85.5(4) . . ?
O73 W28 O50 92.0(4) . . ?
O73 W28 O60 87.7(4) . . ?
O73 W28 O96 73.0(4) . . ?
O97 W28 O50 97.6(5) . . ?
O97 W28 O60 97.2(5) . . ?
O97 W28 O73 100.2(5) . . ?
O97 W28 O96 172.6(5) . . ?
O97 W28 O106 102.4(5) . . ?
O106 W28 O50 88.8(4) . . ?
O106 W28 O60 85.7(4) . . ?
O106 W28 O73 157.1(4) . . ?
O106 W28 O96 84.7(4) . . ?
O35 W29 O90 85.6(4) . . ?
O35 W29 O102 74.0(4) . . ?
O71 W29 O35 94.6(4) . . ?
O71 W29 O90 164.3(4) . . ?
O71 W29 O102 83.9(4) . . ?
O71 W29 O106 89.4(5) . . ?
O90 W29 O102 81.1(4) . . ?
O106 W29 O35 156.3(4) . . ?
O106 W29 O90 84.4(5) . . ?
O106 W29 O102 83.3(4) . . ?
O119 W29 O35 97.8(5) . . ?
O119 W29 O71 101.4(5) . . ?
O119 W29 O90 94.1(5) . . ?
O119 W29 O102 170.6(5) . . ?
O119 W29 O106 104.3(5) . . ?
O48 W30 O44 73.2(4) . . ?
O48 W30 O76 87.1(5) . . ?
O60 W30 O44 83.3(4) . . ?
O60 W30 O48 91.9(4) . . ?
O60 W30 O63 90.7(4) . . ?
O60 W30 O76 164.4(4) . . ?
O63 W30 O44 84.6(4) . . ?
O63 W30 O48 157.2(4) . . ?
O63 W30 O76 84.3(5) . . ?
O76 W30 O44 81.5(4) . . ?
O122 W30 O44 173.8(5) . . ?
O122 W30 O48 100.8(5) . . ?
O122 W30 O60 98.8(5) . . ?
O122 W30 O63 101.2(5) . . ?
O122 W30 O76 96.8(5) . . ?
O22 W31 O36 90.2(4) . . ?
O22 W31 O52 90.8(4) . . ?
O22 W31 O55 161.0(4) . . ?
O22 W31 O77 81.0(4) . . ?
O36 W31 O52 158.0(4) . . ?
O36 W31 O55 84.0(4) . . ?
O36 W31 O77 85.0(4) . . ?
O52 W31 O77 73.5(4) . . ?
O55 W31 O52 87.9(5) . . ?
O55 W31 O77 80.4(4) . . ?
O121 W31 O22 100.0(5) . . ?
O121 W31 O36 99.5(5) . . ?
O121 W31 O52 101.9(5) . . ?
O121 W31 O55 98.8(5) . . ?
O121 W31 O77 175.4(4) . . ?
O43 W32 O77 79.6(4) . . ?
O52 W32 O43 87.9(5) . . ?
O52 W32 O77 74.8(4) . . ?
O63 W32 O43 82.4(4) . . ?
O63 W32 O52 158.3(5) . . ?
O63 W32 O77 84.4(4) . . ?
O90 W32 O43 162.2(5) . . ?
O90 W32 O52 91.4(5) . . ?
O90 W32 O63 92.0(5) . . ?
O90 W32 O77 83.0(4) . . ?
O108 W32 O43 96.7(5) . . ?
O108 W32 O52 97.6(6) . . ?
O108 W32 O63 102.7(5) . . ?
O108 W32 O77 171.6(5) . . ?
O108 W32 O90 101.0(5) . . ?
O24 W33 O65 88.0(5) . . ?
O24 W33 O101 73.3(4) . . ?
O43 W33 O24 87.4(4) . . ?
O43 W33 O65 155.9(5) . . ?
O43 W33 O101 82.4(4) . . ?
O65 W33 O101 73.6(4) . . ?
O76 W33 O24 158.6(4) . . ?
O76 W33 O43 87.1(5) . . ?
O76 W33 O65 88.7(5) . . ?
O76 W33 O101 85.4(4) . . ?
O114 W33 O24 99.3(5) . . ?
O114 W33 O43 103.6(5) . . ?
O114 W33 O65 100.4(5) . . ?
O114 W33 O76 102.2(5) . . ?
O114 W33 O101 170.4(5) . . ?
O24 W34 O101 72.7(4) . . ?
O28 W34 O24 156.9(4) . . ?
O28 W34 O101 84.6(4) . . ?
O55 W34 O24 88.8(4) . . ?
O55 W34 O28 84.2(4) . . ?
O55 W34 O68 156.0(5) . . ?
O55 W34 O101 82.7(4) . . ?
O68 W34 O24 88.1(4) . . ?
O68 W34 O28 89.5(5) . . ?
O68 W34 O101 73.6(4) . . ?
O120 W34 O24 101.6(5) . . ?
O120 W34 O28 101.4(5) . . ?
O120 W34 O55 104.0(5) . . ?
O120 W34 O68 100.0(5) . . ?
O120 W34 O101 171.3(4) . . ?
O54 Pr1 O88 79.9(3) . . ?
O57 Pr1 O54 144.7(3) . . ?
O57 Pr1 O66 72.4(3) . . ?
O57 Pr1 O67 136.6(3) . . ?
O57 Pr1 O86 73.7(4) . . ?
O57 Pr1 O88 113.9(4) . . ?
O57 Pr1 O94 74.3(3) . . ?
O57 Pr1 O104 77.4(3) . . ?
O66 Pr1 O54 141.4(3) . . ?
O66 Pr1 O88 71.2(3) . . ?
O67 Pr1 O54 75.3(3) . . ?
O67 Pr1 O66 76.0(3) . . ?
O67 Pr1 O86 70.8(3) . . ?
O67 Pr1 O88 82.0(3) . . ?
O67 Pr1 O94 147.9(3) . . ?
O67 Pr1 O104 115.6(3) . . ?
O86 Pr1 O54 116.1(3) . . ?
O86 Pr1 O66 77.1(4) . . ?
O86 Pr1 O88 142.3(3) . . ?
O86 Pr1 O94 139.2(3) . . ?
O86 Pr1 O104 75.0(3) . . ?
O94 Pr1 O54 79.0(3) . . ?
O94 Pr1 O66 115.7(3) . . ?
O94 Pr1 O88 74.9(3) . . ?
O94 Pr1 O104 73.9(3) . . ?
O104 Pr1 O54 73.4(3) . . ?
O104 Pr1 O66 143.4(3) . . ?
O104 Pr1 O88 142.0(3) . . ?
O46 P1 O115 109.9(5) . . ?
O62 P1 O46 109.3(5) . . ?
O62 P1 O115 108.2(5) . . ?
O82 P1 O46 109.8(5) . . ?
O82 P1 O62 108.1(5) . . ?
O82 P1 O115 111.5(5) . . ?
O12 P2 O100 106.8(5) . . ?
O64 P2 O12 112.0(5) . . ?
O64 P2 O100 107.1(5) . . ?
O74 P2 O12 111.5(5) . . ?
O74 P2 O64 112.2(5) . . ?
O74 P2 O100 106.8(5) . . ?
O61 P3 O78 107.5(5) . . ?
O61 P3 O96 109.0(5) . . ?
O61 P3 O102 107.5(5) . . ?
O78 P3 O102 111.3(5) . . ?
O96 P3 O78 110.6(5) . . ?
O96 P3 O102 110.9(5) . . ?
O25 P4 O101 106.6(5) . . ?
O44 P4 O25 112.5(5) . . ?
O44 P4 O101 106.9(5) . . ?
O77 P4 O25 112.3(5) . . ?
O77 P4 O44 111.7(5) . . ?
O77 P4 O101 106.4(6) . . ?
W24 O1 W3 149.7(5) . . ?
W26 O2 W25 162.6(5) . . ?
W11 O3 W8 161.2(6) . . ?
W2 O4 W12 152.0(5) . . ?
W13 O5 W14 149.0(5) . . ?
W22 O6 W16 150.4(5) . . ?
W4 O7 W15 121.4(5) . . ?
W22 O8 W18 121.5(5) . . ?
W16 O9 W11 122.5(4) . . ?
W16 O10 W4 152.0(6) . . ?
W18 O11 W17 151.4(5) . . ?
W15 O12 W4 90.8(3) . . ?
P2 O12 W4 128.2(5) . . ?
P2 O12 W15 129.1(5) . . ?
W18 O13 W13 122.9(5) . . ?
W19 O14 W2 120.9(5) . . ?
W22 O15 W13 123.0(4) . . ?
W17 O16 W14 121.5(5) . . ?
W20 O17 W7 162.2(6) . . ?
W1 O18 W8 142.4(5) . . ?
W14 O19 W1 162.1(6) . . ?
W20 O20 W26 121.3(5) . . ?
W22 O21 W4 153.4(5) . . ?
W31 O22 W24 161.4(6) . . ?
W13 O23 W11 147.4(5) . . ?
W33 O24 W34 123.1(6) . . ?
W20 O25 W26 91.0(3) . . ?
P4 O25 W20 129.6(5) . . ?
P4 O25 W26 128.5(6) . . ?
W6 O26 W1 123.3(5) . . ?
W3 O27 W21 119.0(4) . . ?
W26 O28 W34 151.2(5) . . ?
W3 O29 W25 156.9(5) . . ?
W18 O30 W15 150.6(5) . . ?
W23 O31 W10 161.7(6) . . ?
W4 O32 W2 163.6(5) . . ?
W19 O33 W5 151.3(5) . . ?
W15 O34 W19 162.9(6) . . ?
W29 O35 W24 122.0(5) . . ?
W31 O36 W26 153.3(6) . . ?
W17 O37 W15 152.4(5) . . ?
W27 O38 W20 149.0(5) . . ?
W27 O39 W23 149.1(6) . . ?
W12 O40 W5 117.8(5) . . ?
W2 O41 W9 147.0(6) . . ?
W25 O42 W7 122.4(5) . . ?
W33 O43 W32 152.7(6) . . ?
W23 O44 W30 91.0(3) . . ?
P4 O44 W23 129.7(5) . . ?
P4 O44 W30 128.8(5) . . ?
W9 O45 W8 121.2(5) . . ?
W9 O46 W8 91.4(3) . . ?
P1 O46 W8 125.0(6) . . ?
P1 O46 W9 128.4(5) . . ?
W5 O47 W6 154.8(6) . . ?
W23 O48 W30 121.1(5) . . ?
W24 O49 W25 146.9(6) . . ?
W28 O50 W21 153.6(5) . . ?
W7 O51 W10 141.1(5) . . ?
W32 O52 W31 120.9(6) . . ?
W16 O53 W9 162.4(6) . . ?
W3 O54 Pr1 135.9(5) . . ?
W34 O55 W31 153.1(6) . . ?
W17 O56 W6 162.8(7) . . ?
W8 O57 Pr1 155.3(5) . . ?
W6 O59 W19 147.1(6) . . ?
W30 O60 W28 162.9(6) . . ?
W3 O61 W21 92.8(3) . . ?
P3 O61 W3 129.9(6) . . ?
P3 O61 W21 127.1(5) . . ?
W12 O62 W5 92.7(3) . . ?
P1 O62 W5 127.9(5) . . ?
P1 O62 W12 127.9(5) . . ?
W32 O63 W30 155.5(6) . . ?
W16 O64 W11 90.5(3) . . ?
P2 O64 W11 129.0(5) . . ?
P2 O64 W16 128.8(5) . . ?
W33 O65 W27 122.0(5) . . ?
W1 O66 Pr1 153.6(5) . . ?
W7 O67 Pr1 155.0(5) . . ?
W34 O68 W27 122.3(5) . . ?
W29 O71 W21 152.0(5) . . ?
W11 O72 W14 157.0(6) . . ?
W28 O73 W10 122.6(5) . . ?
W14 O74 W17 89.4(3) . . ?
P2 O74 W14 129.9(5) . . ?
P2 O74 W17 128.1(5) . . ?
W33 O76 W30 148.4(6) . . ?
W32 O77 W31 90.2(3) . . ?
P4 O77 W31 128.2(5) . . ?
P4 O77 W32 129.6(5) . . ?
W25 O78 W7 92.7(3) . . ?
P3 O78 W7 127.3(5) . . ?
P3 O78 W25 127.6(5) . . ?
W9 O80 W12 155.8(5) . . ?
W6 O82 W1 91.7(3) . . ?
P1 O82 W1 127.9(5) . . ?
P1 O82 W6 127.5(5) . . ?
W10 O86 Pr1 160.1(5) . . ?
W5 O88 Pr1 135.9(5) . . ?
W32 O90 W29 162.2(7) . . ?
W12 O94 Pr1 137.1(5) . . ?
W20 O95 W23 156.7(6) . . ?
W28 O96 W10 91.8(3) . . ?
P3 O96 W10 127.9(5) . . ?
P3 O96 W28 128.0(5) . . ?
W13 O100 W18 91.8(3) . . ?
W13 O100 W22 91.2(3) . . ?
W18 O100 W22 89.7(3) . . ?
P2 O100 W13 123.3(5) . . ?
P2 O100 W18 125.8(5) . . ?
P2 O100 W22 124.7(5) . . ?
W33 O101 W27 91.5(3) . . ?
W33 O101 W34 90.8(3) . . ?
W34 O101 W27 91.6(3) . . ?
P4 O101 W27 122.3(5) . . ?
P4 O101 W33 125.0(5) . . ?
P4 O101 W34 125.7(5) . . ?
W29 O102 W24 90.6(3) . . ?
P3 O102 W24 125.2(5) . . ?
P3 O102 W29 125.2(5) . . ?
W21 O104 Pr1 138.6(5) . . ?
W28 O106 W29 147.0(6) . . ?
W19 O115 W2 91.3(3) . . ?
P1 O115 W2 125.0(5) . . ?
P1 O115 W19 125.1(5) . . ?

loop_
_geom_bond_atom_site_label_1
_geom_bond_atom_site_label_2
_geom_bond_distance
_geom_bond_site_symmetry_2
_geom_bond_publ_flag
W1 O18 1.898(9) . ?
W1 O19 2.071(9) . ?
W1 O26 1.936(10) . ?
W1 O66 1.766(8) . ?
W1 O82 2.381(9) . ?
W1 O99 1.732(10) . ?
W2 O4 1.787(9) . ?
W2 O14 1.928(9) . ?
W2 O32 1.985(10) . ?
W2 O41 1.875(10) . ?
W2 O92 1.730(10) . ?
W2 O115 2.344(9) . ?
W3 O1 2.099(9) . ?
W3 O27 1.920(10) . ?
W3 O29 1.908(9) . ?
W3 O54 1.757(9) . ?
W3 O61 2.275(9) . ?
W3 O84 1.731(9) . ?
W4 O7 1.909(9) . ?
W4 O10 1.914(9) . ?
W4 O12 2.355(8) . ?
W4 O21 1.972(9) . ?
W4 O32 1.837(10) . ?
W4 O58 1.732(10) . ?
W5 O33 2.091(10) . ?
W5 O40 1.951(10) . ?
W5 O47 1.909(9) . ?
W5 O62 2.304(8) . ?
W5 O88 1.785(10) . ?
W5 O118 1.737(10) . ?
W6 O26 1.899(10) . ?
W6 O47 1.938(9) . ?
W6 O56 1.908(10) . ?
W6 O59 1.860(11) . ?
W6 O82 2.322(8) . ?
W6 O93 1.714(9) . ?
W7 O17 2.093(10) . ?
W7 O42 1.951(9) . ?
W7 O51 1.899(9) . ?
W7 O67 1.761(10) . ?
W7 O78 2.333(9) . ?
W7 O85 1.706(10) . ?
W8 O3 2.072(9) . ?
W8 O18 1.906(9) . ?
W8 O45 1.989(9) . ?
W8 O46 2.387(10) . ?
W8 O57 1.770(10) . ?
W8 O83 1.743(10) . ?
W9 O41 1.936(10) . ?
W9 O45 1.863(9) . ?
W9 O46 2.300(9) . ?
W9 O53 1.933(9) . ?
W9 O79 1.720(10) . ?
W9 O80 1.893(9) . ?
W10 O31 2.084(10) . ?
W10 O51 1.919(9) . ?
W10 O73 1.929(10) . ?
W10 O86 1.758(10) . ?
W10 O89 1.724(10) . ?
W10 O96 2.339(9) . ?
W11 O3 1.805(9) . ?
W11 O9 1.927(9) . ?
W11 O23 2.024(10) . ?
W11 O64 2.369(9) . ?
W11 O69 1.708(11) . ?
W11 O72 1.886(9) . ?
W12 O4 2.104(9) . ?
W12 O40 1.943(10) . ?
W12 O62 2.303(8) . ?
W12 O70 1.730(9) . ?
W12 O80 1.940(9) . ?
W12 O94 1.752(9) . ?
W13 O5 1.827(10) . ?
W13 O13 1.986(11) . ?
W13 O15 1.962(10) . ?
W13 O23 1.850(10) . ?
W13 O100 2.372(9) . ?
W13 O105 1.723(10) . ?
W14 O5 2.056(10) . ?
W14 O16 1.948(10) . ?
W14 O19 1.831(9) . ?
W14 O72 1.899(9) . ?
W14 O74 2.379(9) . ?
W14 O117 1.729(10) . ?
W15 O7 1.932(10) . ?
W15 O12 2.350(8) . ?
W15 O30 1.996(9) . ?
W15 O34 1.831(9) . ?
W15 O37 1.911(10) . ?
W15 O109 1.704(11) . ?
W16 O6 1.919(9) . ?
W16 O9 1.904(9) . ?
W16 O10 1.887(10) . ?
W16 O53 1.889(10) . ?
W16 O64 2.359(9) . ?
W16 O98 1.711(10) . ?
W17 O11 1.948(11) . ?
W17 O16 1.890(11) . ?
W17 O37 1.891(10) . ?
W17 O56 1.891(10) . ?
W17 O74 2.382(9) . ?
W17 O81 1.722(10) . ?
W18 O8 1.946(9) . ?
W18 O11 1.868(11) . ?
W18 O13 1.896(10) . ?
W18 O30 1.875(9) . ?
W18 O100 2.377(10) . ?
W18 O110 1.703(9) . ?
W19 O14 1.919(10) . ?
W19 O33 1.817(10) . ?
W19 O34 2.007(9) . ?
W19 O59 1.939(10) . ?
W19 O112 1.702(10) . ?
W19 O115 2.338(8) . ?
W20 O17 1.785(10) . ?
W20 O20 1.909(10) . ?
W20 O25 2.333(9) . ?
W20 O38 1.986(11) . ?
W20 O95 1.887(9) . ?
W20 O103 1.712(10) . ?
W21 O27 1.945(10) . ?
W21 O50 1.926(10) . ?
W21 O61 2.323(9) . ?
W21 O71 2.076(10) . ?
W21 O104 1.766(10) . ?
W21 O107 1.720(10) . ?
W22 O6 1.912(9) . ?
W22 O8 1.927(9) . ?
W22 O15 1.928(10) . ?
W22 O21 1.874(9) . ?
W22 O100 2.414(9) . ?
W22 O111 1.696(10) . ?
W23 O31 1.823(10) . ?
W23 O39 2.032(10) . ?
W23 O44 2.342(9) . ?
W23 O48 1.918(10) . ?
W23 O95 1.903(10) . ?
W23 O116 1.719(11) . ?
W24 O1 1.824(9) . ?
W24 O22 1.946(11) . ?
W24 O35 1.926(9) . ?
W24 O49 1.890(9) . ?
W24 O91 1.716(9) . ?
W24 O102 2.362(9) . ?
W25 O2 1.948(11) . ?
W25 O29 1.912(10) . ?
W25 O42 1.897(9) . ?
W25 O49 1.914(10) . ?
W25 O78 2.329(8) . ?
W25 O87 1.706(10) . ?
W26 O2 1.863(12) . ?
W26 O20 1.925(9) . ?
W26 O25 2.354(9) . ?
W26 O28 1.916(10) . ?
W26 O36 1.907(9) . ?
W26 O113 1.723(11) . ?
W27 O38 1.876(11) . ?
W27 O39 1.844(10) . ?
W27 O65 1.970(11) . ?
W27 O68 1.985(10) . ?
W27 O75 1.724(12) . ?
W27 O101 2.385(9) . ?
W28 O50 1.909(10) . ?
W28 O60 1.951(9) . ?
W28 O73 1.898(10) . ?
W28 O96 2.338(9) . ?
W28 O97 1.702(10) . ?
W28 O106 1.893(12) . ?
W29 O35 1.902(10) . ?
W29 O71 1.818(9) . ?
W29 O90 2.039(11) . ?
W29 O102 2.350(9) . ?
W29 O106 1.900(11) . ?
W29 O119 1.732(10) . ?
W30 O44 2.352(9) . ?
W30 O48 1.928(9) . ?
W30 O60 1.859(10) . ?
W30 O63 1.897(10) . ?
W30 O76 1.968(10) . ?
W30 O122 1.698(11) . ?
W31 O22 1.873(11) . ?
W31 O36 1.883(9) . ?
W31 O52 1.950(11) . ?
W31 O55 1.924(10) . ?
W31 O77 2.373(10) . ?
W31 O121 1.707(10) . ?
W32 O43 1.949(10) . ?
W32 O52 1.899(11) . ?
W32 O63 1.886(10) . ?
W32 O77 2.354(9) . ?
W32 O90 1.798(11) . ?
W32 O108 1.715(11) . ?
W33 O24 1.912(10) . ?
W33 O43 1.891(10) . ?
W33 O65 1.929(10) . ?
W33 O76 1.887(11) . ?
W33 O101 2.376(10) . ?
W33 O114 1.717(10) . ?
W34 O24 1.941(10) . ?
W34 O28 1.925(10) . ?
W34 O55 1.903(10) . ?
W34 O68 1.916(9) . ?
W34 O101 2.384(9) . ?
W34 O120 1.726(12) . ?
Pr1 O54 2.463(8) . ?
Pr1 O57 2.374(10) . ?
Pr1 O66 2.456(9) . ?
Pr1 O67 2.407(10) . ?
Pr1 O86 2.410(10) . ?
Pr1 O88 2.473(10) . ?
Pr1 O94 2.442(9) . ?
Pr1 O104 2.442(10) . ?
P1 O46 1.549(9) . ?
P1 O62 1.543(9) . ?
P1 O82 1.542(9) . ?
P1 O115 1.564(10) . ?
P2 O12 1.537(9) . ?
P2 O64 1.522(10) . ?
P2 O74 1.517(10) . ?
P2 O100 1.562(9) . ?
P3 O61 1.538(10) . ?
P3 O78 1.545(9) . ?
P3 O96 1.544(9) . ?
P3 O102 1.554(10) . ?
P4 O25 1.550(9) . ?
P4 O44 1.544(10) . ?
P4 O77 1.516(10) . ?
P4 O101 1.558(10) . ?

loop_
_geom_torsion_atom_site_label_1
_geom_torsion_atom_site_label_2
_geom_torsion_atom_site_label_3
_geom_torsion_atom_site_label_4
_geom_torsion
_geom_torsion_site_symmetry_1
_geom_torsion_site_symmetry_2
_geom_torsion_site_symmetry_3
_geom_torsion_site_symmetry_4
_geom_torsion_publ_flag
O1 W3 O54 Pr1 15(2) . . . . ?
O1 W24 O49 W25 -24.8(10) . . . . ?
O2 W25 O42 W7 88.1(6) . . . . ?
O3 W8 O57 Pr1 -106(2) . . . . ?
O3 W11 O72 W14 -119.2(14) . . . . ?
O4 W2 O41 W9 -23.1(10) . . . . ?
O4 W12 O94 Pr1 18(2) . . . . ?
O5 W13 O23 W11 23.8(11) . . . . ?
O5 W14 O19 W1 69(2) . . . . ?
O5 W14 O72 W11 -44.4(14) . . . . ?
O6 W16 O10 W4 -30.8(13) . . . . ?
O6 W16 O53 W9 60(3) . . . . ?
O6 W22 O21 W4 30.3(12) . . . . ?
O7 W4 O32 W2 -160(2) . . . . ?
O7 W15 O34 W19 156.9(19) . . . . ?
O8 W18 O11 W17 -54.7(19) . . . . ?
O8 W18 O13 W13 -76.2(6) . . . . ?
O8 W18 O30 W15 128.3(10) . . . . ?
O8 W22 O21 W4 -128.1(12) . . . . ?
O9 W11 O3 W8 -163.7(17) . . . . ?
O9 W11 O72 W14 -13(2) . . . . ?
O9 W16 O10 W4 47(2) . . . . ?
O9 W16 O53 W9 146.2(19) . . . . ?
O10 W4 O32 W2 -3(2) . . . . ?
O10 W16 O53 W9 -11.0(19) . . . . ?
O11 W17 O16 W14 -88.2(6) . . . . ?
O11 W17 O37 W15 31.8(13) . . . . ?
O11 W17 O56 W6 -75(3) . . . . ?
O11 W18 O13 W13 82.1(6) . . . . ?
O11 W18 O30 W15 -29.8(10) . . . . ?
O12 W4 O32 W2 -88(2) . . . . ?
O12 W15 O34 W19 84.1(19) . . . . ?
O12 P2 O64 W11 -175.6(6) . . . . ?
O12 P2 O64 W16 52.7(8) . . . . ?
O12 P2 O74 W14 177.0(6) . . . . ?
O12 P2 O74 W17 -53.4(8) . . . . ?
O12 P2 O100 W13 -179.6(5) . . . . ?
O12 P2 O100 W18 58.9(7) . . . . ?
O12 P2 O100 W22 -60.6(7) . . . . ?
O13 W13 O5 W14 131.5(11) . . . . ?
O13 W13 O23 W11 -65.9(17) . . . . ?
O13 W18 O11 W17 -132.3(12) . . . . ?
O13 W18 O30 W15 48.1(17) . . . . ?
O14 W2 O4 W12 -130.6(11) . . . . ?
O14 W2 O41 W9 77.4(15) . . . . ?
O14 W19 O33 W5 130.3(11) . . . . ?
O15 W13 O5 W14 61.4(17) . . . . ?
O15 W13 O23 W11 -134.5(11) . . . . ?
O15 W22 O21 W4 -43.9(18) . . . . ?
O16 W14 O19 W1 156.5(16) . . . . ?
O16 W14 O72 W11 15(2) . . . . ?
O16 W17 O37 W15 -47(2) . . . . ?
O16 W17 O56 W6 -164.0(19) . . . . ?
O17 W7 O51 W10 148.3(10) . . . . ?
O17 W7 O67 Pr1 -91(3) . . . . ?
O17 W20 O95 W23 -119.4(15) . . . . ?
O18 W1 O66 Pr1 7.0(13) . . . . ?
O18 W8 O57 Pr1 -17.6(15) . . . . ?
O19 W1 O18 W8 -148.8(10) . . . . ?
O19 W1 O66 Pr1 85(2) . . . . ?
O19 W14 O72 W11 120.5(14) . . . . ?
O20 W20 O17 W7 -157.0(19) . . . . ?
O20 W20 O95 W23 -12(2) . . . . ?
O20 W26 O2 W25 160.1(19) . . . . ?
O21 W4 O32 W2 -66(3) . . . . ?
O22 W24 O1 W3 -48(2) . . . . ?
O22 W24 O49 W25 138.3(10) . . . . ?
O22 W31 O36 W26 -129.3(13) . . . . ?
O23 W11 O3 W8 -83(2) . . . . ?
O23 W11 O72 W14 44.4(14) . . . . ?
O23 W13 O5 W14 -25.7(11) . . . . ?
O24 W33 O43 W32 133.7(12) . . . . ?
O24 W33 O76 W30 -49(2) . . . . ?
O25 W20 O17 W7 -83.5(19) . . . . ?
O25 W20 O95 W23 -34.1(14) . . . . ?
O25 W26 O2 W25 87.1(19) . . . . ?
O25 P4 O44 W23 48.0(8) . . . . ?
O25 P4 O44 W30 -178.0(5) . . . . ?
O25 P4 O77 W31 -50.6(9) . . . . ?
O25 P4 O77 W32 178.5(6) . . . . ?
O25 P4 O101 W27 -60.2(7) . . . . ?
O25 P4 O101 W33 -178.9(5) . . . . ?
O25 P4 O101 W34 59.5(7) . . . . ?
O26 W1 O18 W8 -89.6(12) . . . . ?
O26 W1 O66 Pr1 160.9(12) . . . . ?
O26 W6 O59 W19 55.0(19) . . . . ?
O27 W3 O54 Pr1 -69.6(7) . . . . ?
O27 W21 O104 Pr1 68.3(8) . . . . ?
O28 W26 O2 W25 69(3) . . . . ?
O29 W3 O54 Pr1 87.1(7) . . . . ?
O29 W25 O42 W7 -75.1(6) . . . . ?
O30 W15 O34 W19 70(3) . . . . ?
O30 W18 O11 W17 26.0(12) . . . . ?
O30 W18 O13 W13 4.6(15) . . . . ?
O31 W10 O86 Pr1 63(3) . . . . ?
O32 W2 O4 W12 -45(2) . . . . ?
O32 W2 O41 W9 140.8(10) . . . . ?
O33 W5 O88 Pr1 -20.5(19) . . . . ?
O34 W19 O33 W5 41(2) . . . . ?
O35 W24 O1 W3 -128.3(10) . . . . ?
O35 W24 O49 W25 72.5(15) . . . . ?
O35 W29 O71 W21 126.9(12) . . . . ?
O36 W26 O2 W25 2.6(19) . . . . ?
O36 W31 O22 W24 -14.0(19) . . . . ?
O37 W15 O34 W19 -1(2) . . . . ?
O37 W17 O16 W14 -10.4(15) . . . . ?
O37 W17 O56 W6 -5.0(19) . . . . ?
O38 W20 O17 W7 -71(3) . . . . ?
O38 W20 O95 W23 45.6(14) . . . . ?
O38 W27 O39 W23 -23.1(11) . . . . ?
O39 W23 O31 W10 76(2) . . . . ?
O39 W27 O38 W20 23.7(11) . . . . ?
O40 W5 O88 Pr1 65.0(7) . . . . ?
O40 W12 O94 Pr1 -70.2(7) . . . . ?
O41 W2 O4 W12 26.6(11) . . . . ?
O41 W9 O45 W8 11.2(16) . . . . ?
O41 W9 O80 W12 -37.4(14) . . . . ?
O42 W7 O51 W10 92.0(13) . . . . ?
O42 W7 O67 Pr1 -159.4(13) . . . . ?
O43 W32 O52 W31 87.4(7) . . . . ?
O43 W32 O63 W30 -37.1(14) . . . . ?
O43 W32 O90 W29 72(3) . . . . ?
O43 W33 O76 W30 26.4(12) . . . . ?
O44 W23 O31 W10 87.0(17) . . . . ?
O44 W30 O60 W28 -81.5(19) . . . . ?
O44 W30 O63 W32 -43.3(14) . . . . ?
O44 P4 O25 W20 -48.1(8) . . . . ?
O44 P4 O25 W26 178.8(5) . . . . ?
O44 P4 O77 W31 -178.1(6) . . . . ?
O44 P4 O77 W32 51.1(9) . . . . ?
O44 P4 O101 W27 60.3(7) . . . . ?
O44 P4 O101 W33 -58.4(7) . . . . ?
O44 P4 O101 W34 180.0(6) . . . . ?
O45 W8 O57 Pr1 -173.0(14) . . . . ?
O45 W9 O80 W12 122.8(14) . . . . ?
O46 W8 O57 Pr1 -101.6(14) . . . . ?
O46 W9 O45 W8 3.4(5) . . . . ?
O46 W9 O80 W12 47.8(13) . . . . ?
O46 P1 O62 W5 173.3(6) . . . . ?
O46 P1 O62 W12 -53.7(7) . . . . ?
O46 P1 O82 W1 -56.3(7) . . . . ?
O46 P1 O82 W6 173.7(6) . . . . ?
O46 P1 O115 W2 58.0(7) . . . . ?
O46 P1 O115 W19 179.7(5) . . . . ?
O47 W5 O88 Pr1 -92.1(7) . . . . ?
O47 W6 O26 W1 78.7(6) . . . . ?
O47 W6 O59 W19 -25.8(10) . . . . ?
O48 W23 O31 W10 160.2(17) . . . . ?
O48 W30 O60 W28 -154.3(19) . . . . ?
O48 W30 O63 W32 -30(2) . . . . ?
O49 W24 O1 W3 28.8(10) . . . . ?
O49 W25 O42 W7 12.9(16) . . . . ?
O50 W21 O104 Pr1 -88.7(8) . . . . ?
O50 W28 O73 W10 74.9(7) . . . . ?
O50 W28 O106 W29 -19.9(11) . . . . ?
O51 W7 O67 Pr1 -3.3(14) . . . . ?
O51 W10 O86 Pr1 1.4(18) . . . . ?
O52 W31 O22 W24 -172.1(19) . . . . ?
O52 W31 O36 W26 -37(2) . . . . ?
O52 W32 O63 W30 27(2) . . . . ?
O52 W32 O90 W29 159(2) . . . . ?
O53 W9 O45 W8 89.6(6) . . . . ?
O53 W9 O80 W12 22(3) . . . . ?
O53 W16 O10 W4 134.9(13) . . . . ?
O55 W31 O22 W24 -86(2) . . . . ?
O55 W31 O36 W26 32.6(13) . . . . ?
O56 W6 O26 W1 -85.4(6) . . . . ?
O56 W6 O59 W19 138.9(10) . . . . ?
O56 W17 O16 W14 72.9(6) . . . . ?
O56 W17 O37 W15 -130.4(13) . . . . ?
O58 W4 O32 W2 99(2) . . . . ?
O59 W6 O26 W1 -1.8(17) . . . . ?
O59 W19 O33 W5 -27.1(11) . . . . ?
O60 W28 O73 W10 -90.0(7) . . . . ?
O60 W28 O106 W29 146.1(11) . . . . ?
O60 W30 O63 W32 -126.5(14) . . . . ?
O61 W3 O54 Pr1 3.6(7) . . . . ?
O61 W21 O104 Pr1 -3.2(7) . . . . ?
O61 P3 O78 W7 -66.5(8) . . . . ?
O61 P3 O78 W25 64.8(8) . . . . ?
O61 P3 O96 W10 65.0(7) . . . . ?
O61 P3 O96 W28 -66.1(8) . . . . ?
O61 P3 O102 W24 -59.6(7) . . . . ?
O61 P3 O102 W29 61.2(7) . . . . ?
O62 W5 O88 Pr1 -7.8(6) . . . . ?
O62 W12 O94 Pr1 2.9(6) . . . . ?
O62 P1 O46 W8 -63.6(7) . . . . ?
O62 P1 O46 W9 62.8(8) . . . . ?
O62 P1 O82 W1 62.9(7) . . . . ?
O62 P1 O82 W6 -67.2(7) . . . . ?
O62 P1 O115 W2 -61.2(7) . . . . ?
O62 P1 O115 W19 60.5(7) . . . . ?
O63 W30 O60 W28 3.0(19) . . . . ?
O63 W32 O52 W31 24.4(16) . . . . ?
O63 W32 O90 W29 1(2) . . . . ?
O64 W11 O3 W8 -91.6(17) . . . . ?
O64 W11 O72 W14 -35.5(14) . . . . ?
O64 W16 O10 W4 51.7(13) . . . . ?
O64 W16 O53 W9 73.1(19) . . . . ?
O64 P2 O12 W4 -50.5(8) . . . . ?
O64 P2 O12 W15 178.0(6) . . . . ?
O64 P2 O74 W14 50.5(8) . . . . ?
O64 P2 O74 W17 -179.9(5) . . . . ?
O64 P2 O100 W13 -59.5(7) . . . . ?
O64 P2 O100 W18 179.0(6) . . . . ?
O64 P2 O100 W22 59.5(7) . . . . ?
O65 W27 O38 W20 -60.9(19) . . . . ?
O65 W27 O39 W23 134.5(11) . . . . ?
O65 W33 O43 W32 54.6(19) . . . . ?
O65 W33 O76 W30 -129.9(12) . . . . ?
O66 W1 O18 W8 19.5(10) . . . . ?
O67 W7 O51 W10 -21.4(11) . . . . ?
O68 W27 O38 W20 -133.5(11) . . . . ?
O68 W27 O39 W23 64.0(18) . . . . ?
O69 W11 O3 W8 95.5(17) . . . . ?
O69 W11 O72 W14 137.8(14) . . . . ?
O70 W12 O94 Pr1 -170.0(7) . . . . ?
O71 W21 O104 Pr1 -14(2) . . . . ?
O72 W11 O3 W8 -6.5(18) . . . . ?
O72 W14 O19 W1 -0.9(17) . . . . ?
O73 W10 O86 Pr1 157.0(17) . . . . ?
O73 W28 O106 W29 72.5(17) . . . . ?
O74 W14 O19 W1 83.1(16) . . . . ?
O74 W14 O72 W11 35.6(14) . . . . ?
O74 W17 O16 W14 -7.2(5) . . . . ?
O74 W17 O37 W15 -49.9(13) . . . . ?
O74 W17 O56 W6 -89.6(19) . . . . ?
O74 P2 O12 W4 -177.2(6) . . . . ?
O74 P2 O12 W15 51.3(8) . . . . ?
O74 P2 O64 W11 -49.3(8) . . . . ?
O74 P2 O64 W16 179.0(5) . . . . ?
O74 P2 O100 W13 60.9(7) . . . . ?
O74 P2 O100 W18 -60.5(7) . . . . ?
O74 P2 O100 W22 180.0(5) . . . . ?
O75 W27 O38 W20 127.0(11) . . . . ?
O75 W27 O39 W23 -126.4(11) . . . . ?
O76 W30 O60 W28 -68(3) . . . . ?
O76 W30 O63 W32 38.6(14) . . . . ?
O76 W33 O43 W32 -25.6(12) . . . . ?
O77 W31 O22 W24 -99.0(19) . . . . ?
O77 W31 O36 W26 -48.3(13) . . . . ?
O77 W32 O52 W31 7.6(5) . . . . ?
O77 W32 O63 W30 43.2(14) . . . . ?
O77 W32 O90 W29 85(2) . . . . ?
O77 P4 O25 W20 -175.1(6) . . . . ?
O77 P4 O25 W26 51.7(8) . . . . ?
O77 P4 O44 W23 175.4(6) . . . . ?
O77 P4 O44 W30 -50.6(8) . . . . ?
O77 P4 O101 W27 179.8(5) . . . . ?
O77 P4 O101 W33 61.0(7) . . . . ?
O77 P4 O101 W34 -60.6(8) . . . . ?
O78 W7 O51 W10 67.1(10) . . . . ?
O78 W7 O67 Pr1 -87.6(13) . . . . ?
O78 W25 O42 W7 3.0(5) . . . . ?
O78 P3 O61 W3 -53.3(8) . . . . ?
O78 P3 O61 W21 171.2(6) . . . . ?
O78 P3 O96 W10 -52.9(8) . . . . ?
O78 P3 O96 W28 176.0(6) . . . . ?
O78 P3 O102 W24 57.8(7) . . . . ?
O78 P3 O102 W29 178.6(5) . . . . ?
O79 W9 O45 W8 -173.2(6) . . . . ?
O79 W9 O80 W12 -136.6(14) . . . . ?
O80 W9 O45 W8 -76.7(6) . . . . ?
O80 W12 O94 Pr1 86.8(7) . . . . ?
O81 W17 O16 W14 173.6(6) . . . . ?
O81 W17 O37 W15 129.3(13) . . . . ?
O81 W17 O56 W6 96.2(19) . . . . ?
O82 W1 O18 W8 -68.0(9) . . . . ?
O82 W1 O66 Pr1 89.5(12) . . . . ?
O82 W6 O26 W1 -0.7(5) . . . . ?
O82 W6 O59 W19 53.9(10) . . . . ?
O82 P1 O46 W8 54.8(7) . . . . ?
O82 P1 O46 W9 -178.8(6) . . . . ?
O82 P1 O62 W5 53.8(7) . . . . ?
O82 P1 O62 W12 -173.2(6) . . . . ?
O82 P1 O115 W2 -179.9(5) . . . . ?
O82 P1 O115 W19 -58.2(7) . . . . ?
O83 W8 O57 Pr1 85.7(15) . . . . ?
O84 W3 O54 Pr1 -168.8(7) . . . . ?
O85 W7 O51 W10 -122.9(10) . . . . ?
O85 W7 O67 Pr1 101.2(14) . . . . ?
O87 W25 O42 W7 -173.9(7) . . . . ?
O89 W10 O86 Pr1 -102.3(18) . . . . ?
O90 W29 O71 W21 37(2) . . . . ?
O90 W32 O52 W31 -74.8(7) . . . . ?
O90 W32 O63 W30 126.0(14) . . . . ?
O91 W24 O1 W3 131.7(10) . . . . ?
O91 W24 O49 W25 -123.4(10) . . . . ?
O92 W2 O4 W12 128.7(11) . . . . ?
O92 W2 O41 W9 -123.9(10) . . . . ?
O93 W6 O26 W1 175.5(6) . . . . ?
O93 W6 O59 W19 -122.3(10) . . . . ?
O95 W20 O17 W7 1.9(19) . . . . ?
O95 W23 O31 W10 2.0(17) . . . . ?
O96 W10 O86 Pr1 85.0(17) . . . . ?
O96 W28 O73 W10 -4.1(6) . . . . ?
O96 W28 O106 W29 60.3(11) . . . . ?
O96 P3 O61 W3 -173.1(6) . . . . ?
O96 P3 O61 W21 51.4(8) . . . . ?
O96 P3 O78 W7 52.3(8) . . . . ?
O96 P3 O78 W25 -176.4(6) . . . . ?
O96 P3 O102 W24 -178.7(5) . . . . ?
O96 P3 O102 W29 -57.9(7) . . . . ?
O97 W28 O73 W10 173.0(7) . . . . ?
O97 W28 O106 W29 -117.4(11) . . . . ?
O98 W16 O10 W4 -128.5(13) . . . . ?
O98 W16 O53 W9 -113(2) . . . . ?
O99 W1 O18 W8 123.0(9) . . . . ?
O99 W1 O66 Pr1 -99.0(12) . . . . ?
O100 W13 O5 W14 59.6(11) . . . . ?
O100 W13 O23 W11 -61.2(10) . . . . ?
O100 W18 O11 W17 -59.0(11) . . . . ?
O100 W18 O13 W13 -1.2(5) . . . . ?
O100 W18 O30 W15 53.7(10) . . . . ?
O100 W22 O21 W4 -54.1(12) . . . . ?
O100 P2 O12 W4 66.4(7) . . . . ?
O100 P2 O12 W15 -65.1(7) . . . . ?
O100 P2 O64 W11 67.7(7) . . . . ?
O100 P2 O64 W16 -64.1(7) . . . . ?
O100 P2 O74 W14 -66.6(8) . . . . ?
O100 P2 O74 W17 63.0(7) . . . . ?
O101 W27 O38 W20 -61.0(11) . . . . ?
O101 W27 O39 W23 61.7(11) . . . . ?
O101 W33 O43 W32 60.2(12) . . . . ?
O101 W33 O76 W30 -56.2(12) . . . . ?
O101 P4 O25 W20 68.8(8) . . . . ?
O101 P4 O25 W26 -64.4(7) . . . . ?
O101 P4 O44 W23 -68.7(8) . . . . ?
O101 P4 O44 W30 65.4(7) . . . . ?
O101 P4 O77 W31 65.7(8) . . . . ?
O101 P4 O77 W32 -65.2(8) . . . . ?
O102 W24 O1 W3 -55.4(10) . . . . ?
O102 W24 O49 W25 58.8(9) . . . . ?
O102 W29 O71 W21 53.6(11) . . . . ?
O102 P3 O61 W3 66.6(8) . . . . ?
O102 P3 O61 W21 -68.9(8) . . . . ?
O102 P3 O78 W7 176.0(6) . . . . ?
O102 P3 O78 W25 -52.7(8) . . . . ?
O102 P3 O96 W10 -176.8(6) . . . . ?
O102 P3 O96 W28 52.1(8) . . . . ?
O103 W20 O17 W7 103.9(19) . . . . ?
O103 W20 O95 W23 140.0(15) . . . . ?
O105 W13 O5 W14 -130.4(11) . . . . ?
O105 W13 O23 W11 126.3(10) . . . . ?
O106 W28 O73 W10 -16.8(16) . . . . ?
O106 W29 O71 W21 -29.8(12) . . . . ?
O107 W21 O104 Pr1 169.0(8) . . . . ?
O108 W32 O52 W31 -176.1(7) . . . . ?
O108 W32 O63 W30 -132.3(14) . . . . ?
O108 W32 O90 W29 -103(2) . . . . ?
O109 W15 O34 W19 -102(2) . . . . ?
O110 W18 O11 W17 128.7(12) . . . . ?
O110 W18 O13 W13 -177.5(6) . . . . ?
O110 W18 O30 W15 -129.8(10) . . . . ?
O111 W22 O21 W4 130.7(12) . . . . ?
O112 W19 O33 W5 -129.0(11) . . . . ?
O113 W26 O2 W25 -99.7(19) . . . . ?
O114 W33 O43 W32 -127.4(12) . . . . ?
O114 W33 O76 W30 129.7(12) . . . . ?
O115 W2 O4 W12 -57.7(10) . . . . ?
O115 W2 O41 W9 59.7(9) . . . . ?
O115 W19 O33 W5 57.2(10) . . . . ?
O115 P1 O46 W8 177.8(5) . . . . ?
O115 P1 O46 W9 -55.8(8) . . . . ?
O115 P1 O62 W5 -67.0(7) . . . . ?
O115 P1 O62 W12 65.9(7) . . . . ?
O115 P1 O82 W1 -178.4(5) . . . . ?
O115 P1 O82 W6 51.6(7) . . . . ?
O116 W23 O31 W10 -100.2(17) . . . . ?
O117 W14 O19 W1 -102.2(17) . . . . ?
O117 W14 O72 W11 -137.1(14) . . . . ?
O118 W5 O88 Pr1 163.7(6) . . . . ?
O119 W29 O71 W21 -134.2(12) . . . . ?
O121 W31 O22 W24 85.6(19) . . . . ?
O121 W31 O36 W26 130.5(13) . . . . ?
O122 W30 O60 W28 104.4(19) . . . . ?
O122 W30 O63 W32 134.4(14) . . . . ?

loop_
_smtbx_masks_void_nr
_smtbx_masks_void_average_x
_smtbx_masks_void_average_y
_smtbx_masks_void_average_z
_smtbx_masks_void_volume
_smtbx_masks_void_count_electrons
_smtbx_masks_void_content
1 0.000 0.000 0.000 401.4 78.1 ?
2 -0.143 0.115 0.492 34.3 1.3 ?
3 0.000 0.500 0.000 464.5 19.2 ?
4 0.143 0.885 0.508 34.3 0.0 ?
5 0.500 0.500 1.000 7.2 0.0 ?
